data_7062371
loop_
_publ_author_name
'Qian, Wang'
'Liu, Xiao-Lin'
'Tan, Bing-Chang'
'Song, Ying'
'Jiang, Long-Long'
'Wu, Xin-Tao'
'Sheng, Tian-Lu'

_publ_section_title
;
 MMCT energy change in cyanidometal-bridged trinuclear complexes by
 changing the ligand electron donating ability
;
_journal_issue 15
_journal_name_full 'New Journal of Chemistry'
_journal_page_first 7134
_journal_page_last 7142
_journal_paper_doi 10.1039/D2NJ06104J
_journal_volume 47
_journal_year 2023
_chemical_formula_moiety 'C104 H116 Fe2 N6 P4 Ru, 4(F6 P)'
_chemical_formula_sum 'C104 H116 F24 Fe2 N6 P8 Ru'
_chemical_formula_weight 2366.55
_space_group_crystal_system triclinic
_space_group_IT_number 2
_space_group_name_Hall '-P 1'
_space_group_name_H-M_alt 'P -1'
_atom_sites_solution_hydrogens geom
_audit_creation_date 2022-10-10
_audit_creation_method
;
Olex2 1.3
(compiled 2020.11.12 svn.r5f609507 for OlexSys, GUI svn.r6408)
;
_audit_update_record
;
2022-12-14 deposited with the CCDC.	2023-03-14 downloaded from the CCDC.
;
_cell_angle_alpha 94.4230(10)
_cell_angle_beta 91.3690(10)
_cell_angle_gamma 113.6670(10)
_cell_formula_units_Z 2
_cell_length_a 13.04330(10)
_cell_length_b 15.3889(2)
_cell_length_c 32.7979(4)
_cell_measurement_reflns_used 37243
_cell_measurement_temperature 100.00(10)
_cell_measurement_theta_max 59.8980
_cell_measurement_theta_min 2.3750
_cell_volume 6000.76(13)
_computing_cell_refinement 'CrysAlisPro 1.171.41.98a (Rigaku OD, 2021)'
_computing_data_collection 'CrysAlisPro 1.171.41.98a (Rigaku OD, 2021)'
_computing_data_reduction 'CrysAlisPro 1.171.41.98a (Rigaku OD, 2021)'
_computing_molecular_graphics 'Olex2 1.3 (Dolomanov et al., 2009)'
_computing_publication_material 'Olex2 1.3 (Dolomanov et al., 2009)'
_computing_structure_refinement 'SHELXL 2018/3 (Sheldrick, 2015)'
_diffrn_ambient_environment N~2~
_diffrn_ambient_temperature 100.00(10)
_diffrn_detector 'Hybrid Pixel Array Detector'
_diffrn_detector_area_resol_mean 10.0000
_diffrn_detector_type HyPix
_diffrn_measured_fraction_theta_full 0.993
_diffrn_measured_fraction_theta_max 0.976
_diffrn_measurement_details
;
List of Runs (angles in degrees, time in seconds):

  # Type    Start    End  Width  t~exp~   \w     \q     \k     \f   Frames
#--------------------------------------------------------------------------
  1  \w     94.00 149.00   0.50    0.07    --   76.11 121.00  71.00  110
  2  \w     80.00 150.00   0.50    0.07    --   76.11 125.00 -60.00  140
  3  \w     61.00 140.00   0.50    0.07    --   76.11 152.00-128.00  158
  4  \w     53.00 150.00   0.50    0.07    --   76.11  57.00  60.00  194
  5  \w      0.00  61.00   0.50    0.07    --   76.11 -38.00-180.00  122
  6  \w     58.00  83.00   0.50    0.07    --   76.11-152.00-170.00   50
  7  \w     51.00 106.00   0.50    0.07    --   76.11-121.00 -10.00  110
  8  \w     61.00 104.00   0.50    0.07    --   76.11 -77.00   0.00   86
  9  \w     40.00  70.00   0.50    0.07    --   76.11 -57.00 -60.00   60
 10  \w    -90.00  -5.00   0.50    0.07    --  -77.99  77.00 -90.00  170
 11  \w    -83.00 -15.00   0.50    0.07    --  -77.99  57.00 -90.00  136
 12  \w    -70.00  -1.00   0.50    0.07    --  -77.99  38.00  30.00  138
 13  \w    -95.00 -36.00   0.50    0.07    --  -77.99  57.00  90.00  118
 14  \w    -64.00  -4.00   0.50    0.07    --  -77.99  38.00  60.00  120
 15  \w    -22.00  73.00   0.50    0.05    --   -0.94  57.00 -30.00  190
 16  \w     -1.00  69.00   0.50    0.05    --   -0.94  57.00-120.00  140
 17  \w   -130.00 -65.00   0.50    0.07    --  -77.99 152.00-128.00  130
 18  \w   -106.00 -66.00   0.50    0.07    --  -77.99 121.00  71.00   80
 19  \w   -112.00 -74.00   0.50    0.07    --  -77.99 125.00 150.00   76
 20  \w     -7.00  28.00   0.50    0.05    --   -0.94 -99.00 150.00   70
 21  \w     -8.00  24.00   0.50    0.05    --   -0.94 -99.00-180.00   64
 22  \w   -131.00 -99.00   0.50    0.07    --  -77.99 -38.00-150.00   64
 23  \w   -151.00 -93.00   0.50    0.07    --  -77.99 -99.00 -60.00  116
 24  \w   -152.00 -89.00   0.50    0.07    --  -77.99-121.00 -10.00  126
 25  \w   -151.00 -79.00   0.50    0.07    --  -77.99-125.00  30.00  144
 26  \w    -94.00 -62.00   0.50    0.07    --  -77.99-152.00-170.00   64
;
_diffrn_measurement_device 'four-circle diffractometer'
_diffrn_measurement_device_type 'Synergy Custom(Liquid MetalJet D2+)'
_diffrn_measurement_method '\w scans'
_diffrn_orient_matrix_type 'CrysAlisPro convention (1999,Acta A55,543-557)'
_diffrn_orient_matrix_UB_11 0.0051540000
_diffrn_orient_matrix_UB_12 0.0399406000
_diffrn_orient_matrix_UB_13 -0.0351790000
_diffrn_orient_matrix_UB_21 -0.0445333000
_diffrn_orient_matrix_UB_22 -0.0866446000
_diffrn_orient_matrix_UB_23 -0.0206324000
_diffrn_orient_matrix_UB_31 -0.1029692000
_diffrn_orient_matrix_UB_32 -0.0026441000
_diffrn_orient_matrix_UB_33 0.0044752000
_diffrn_radiation_monochromator mirror
_diffrn_radiation_probe x-ray
_diffrn_radiation_type 'Ga K\a'
_diffrn_radiation_wavelength 1.3405
_diffrn_reflns_av_R_equivalents 0.0575
_diffrn_reflns_av_unetI/netI 0.0548
_diffrn_reflns_Laue_measured_fraction_full 0.993
_diffrn_reflns_Laue_measured_fraction_max 0.976
_diffrn_reflns_limit_h_max 15
_diffrn_reflns_limit_h_min -16
_diffrn_reflns_limit_k_max 19
_diffrn_reflns_limit_k_min -19
_diffrn_reflns_limit_l_max 42
_diffrn_reflns_limit_l_min -42
_diffrn_reflns_number 83344
_diffrn_reflns_point_group_measured_fraction_full 0.993
_diffrn_reflns_point_group_measured_fraction_max 0.976
_diffrn_reflns_theta_full 53.543
_diffrn_reflns_theta_max 60.056
_diffrn_reflns_theta_min 3.081
_diffrn_source 'micro-focus metaljet'
_exptl_absorpt_coefficient_mu 3.124
_exptl_absorpt_correction_T_max 1.00000
_exptl_absorpt_correction_T_min 0.18087
_exptl_absorpt_correction_type multi-scan
_exptl_absorpt_process_details
;
CrysAlisPro 1.171.41.98a (Rigaku Oxford Diffraction, 2021)
Empirical absorption correction using spherical harmonics,
implemented in SCALE3 ABSPACK scaling algorithm.
;
_exptl_crystal_colour 'dark brown'
_exptl_crystal_colour_modifier dark
_exptl_crystal_colour_primary brown
_exptl_crystal_density_diffrn 1.310
_exptl_crystal_description block
_exptl_crystal_F_000 2428
_exptl_crystal_size_max 0.15
_exptl_crystal_size_mid 0.14
_exptl_crystal_size_min 0.12
_refine_diff_density_max 1.083
_refine_diff_density_min -1.109
_refine_diff_density_rms 0.088
_refine_ls_extinction_method none
_refine_ls_goodness_of_fit_ref 1.063
_refine_ls_hydrogen_treatment constr
_refine_ls_matrix_type full
_refine_ls_number_parameters 1322
_refine_ls_number_reflns 26508
_refine_ls_number_restraints 0
_refine_ls_restrained_S_all 1.063
_refine_ls_R_factor_all 0.0631
_refine_ls_R_factor_gt 0.0534
_refine_ls_shift/su_max 0.002
_refine_ls_shift/su_mean 0.000
_refine_ls_structure_factor_coef Fsqd
_refine_ls_weighting_details 'w=1/[\s^2^(Fo^2^)+(0.0823P)^2^+4.4576P] where P=(Fo^2^+2Fc^2^)/3'
_refine_ls_weighting_scheme calc
_refine_ls_wR_factor_gt 0.1426
_refine_ls_wR_factor_ref 0.1482
_reflns_Friedel_coverage 0.000
_reflns_number_gt 22170
_reflns_number_total 26508
_reflns_threshold_expression 'I > 2\s(I)'
_cod_data_source_file d2nj06104j2.cif
_cod_data_source_block a_sq_sq_sq
_cod_depositor_comments 'Adding full bibliography for 7062365--7062373.cif.'
_cod_original_cell_volume 6000.76(12)
_cod_database_code 7062371
_shelx_shelxl_version_number 2018/3
_chemical_oxdiff_formula 'C N O F Cl Zn P'
_chemical_oxdiff_usercomment 'C N O F Cl Zn P'
_shelx_space_group_comment
;
The symmetry employed for this shelxl refinement is uniquely defined
by the following loop, which should always be used as a source of
symmetry information in preference to the above space-group names.
They are only intended as comments.
;
_shelx_estimated_absorpt_t_max 0.706
_shelx_estimated_absorpt_t_min 0.651
_reflns_odcompleteness_completeness 99.89
_reflns_odcompleteness_iscentric 1
_reflns_odcompleteness_theta 56.82
_olex2_refinement_description
;
1. Fixed Uiso
 At 1.2 times of:
  All C(H) groups, All C(H,H) groups
 At 1.5 times of:
  All C(H,H,H) groups
2.a Ternary CH refined with riding coordinates:
 C025(H025), C028(H028), C02W(H02), C03N(H03Y)
2.b Secondary CH2 refined with riding coordinates:
 C02F(H02N,H02O), C02N(H02R,H02S), C02S(H02X,H02Y), C031(H03A,H03B)
2.c Aromatic/amide H refined with riding coordinates:
 C016(H016), C018(H018), C019(H019), C01A(H01A), C01B(H01B), C01C(H01C),
 C01D(H01D), C01E(H01E), C01H(H01H), C01I(H01I), C01J(H01J), C01K(H01K),
 C01L(H01L), C01M(H01M), C01O(H01O), C01Q(H01Q), C01W(H01W), C01X(H01X),
 C01Y(H01Y), C01Z(H01Z), C020(H020), C021(H021), C023(H023), C027(H027),
 C02A(H02G), C02B(H02H), C02C(H02I), C02D(H02J), C02L(H02P), C02M(H02Q),
 C02P(H02T), C02U(H02Z), C02X(H1), C02Y(H2), C02Z(H3), C030(H030), C032(H032),
 C034(H034), C038(H038), C03B(H03I), C03C(H03J), C03D(H03K), C03E(H03L),
 C03F(H03M), C03G(H03N), C03H(H03O), C03I(H03P), C03K(H03T), C03L(H03U),
 C03U(H4), C03V(H5), C03W(H6), C03Z(H9), C042(H042), C046(H046), C049(H049)
2.d Idealised Me refined as rotating group:
 C022(H02A,H02B,H02C), C024(H02D,H02E,H02F), C02E(H02K,H02L,H02M), C02R(H02U,
 H02V,H02W), C036(H03C,H03D,H03E), C037(H03F,H03G,H03H), C03J(H03Q,H03R,H03S),
 C03M(H03V,H03W,H03X), C03O(H03Z,H,HA), C03R(H03,HB,HC), C03X(H7,HD,HE),
 C03Y(H8,HF,HG), C040(H04A,H04B,H04C), C043(H04D,H04E,H04F), C044(H04G,H04H,
 H04I), C045(H04J,H04K,H04L)
;
_platon_squeeze_void_probe_radius 1.20
_olex2_submission_special_instructions 'No special instructions were received'
_oxdiff_exptl_absorpt_empirical_details
;
Empirical correction (ABSPACK) includes:
- Absorption correction using spherical harmonics
- Frame scaling
;
_oxdiff_exptl_absorpt_empirical_full_max 2.844
_oxdiff_exptl_absorpt_empirical_full_min 0.437

loop_
_space_group_symop_operation_xyz
'x, y, z'
'-x, -y, -z'

loop_
_atom_site_label
_atom_site_type_symbol
_atom_site_fract_x
_atom_site_fract_y
_atom_site_fract_z
_atom_site_U_iso_or_equiv
_atom_site_adp_type
_atom_site_occupancy
_atom_site_site_symmetry_order
_atom_site_calc_flag
_atom_site_refinement_flags_posn
_atom_site_refinement_flags_adp
_atom_site_refinement_flags_occupancy
_atom_site_disorder_assembly
_atom_site_disorder_group
Ru1 Ru 0.63148(2) 0.40985(2) 0.74525(2) 0.01891(6) Uani 1 1 d . . . . .
Fe2 Fe 0.83441(3) 0.58766(3) 0.62456(2) 0.01972(9) Uani 1 1 d . . . . .
Fe1 Fe 0.46618(4) 0.22341(3) 0.86759(2) 0.02920(10) Uani 1 1 d . . . . .
P4 P 0.68445(6) 0.50439(5) 0.57985(2) 0.02243(14) Uani 1 1 d . . . . .
P3 P 0.75066(6) 0.69231(5) 0.62879(2) 0.02244(14) Uani 1 1 d . . . . .
P1 P 0.43292(7) 0.07819(6) 0.83323(2) 0.02831(16) Uani 1 1 d . . . . .
P2 P 0.64151(7) 0.22547(6) 0.87834(2) 0.03347(18) Uani 1 1 d . . . . .
P008 P 0.32981(7) 0.67676(7) 0.66209(3) 0.03498(18) Uani 1 1 d . . . . .
P009 P 0.59519(9) 0.71478(7) 0.95351(3) 0.0454(2) Uani 1 1 d . . . . .
P6 P 0.96522(8) 0.17493(8) 0.79358(4) 0.0497(2) Uani 1 1 d . . . . .
P5 P 0.17001(10) -0.01431(9) 0.58309(4) 0.0589(3) Uani 1 1 d . . . . .
F00F F 0.39844(15) 0.69523(16) 0.62160(7) 0.0448(5) Uani 1 1 d . . . . .
F00H F 0.5215(2) 0.76446(19) 0.97560(7) 0.0550(6) Uani 1 1 d . . . . .
N3 N 0.79423(18) 0.46612(16) 0.77522(7) 0.0222(5) Uani 1 1 d . . . . .
F00J F 0.5501(2) 0.63060(19) 0.98234(7) 0.0585(6) Uani 1 1 d . . . . .
F00K F 0.22001(16) 0.6060(2) 0.63541(7) 0.0591(7) Uani 1 1 d . . . . .
F00L F 0.36062(19) 0.58771(17) 0.66899(9) 0.0610(7) Uani 1 1 d . . . . .
N2 N 0.75322(18) 0.52228(16) 0.66945(7) 0.0213(4) Uani 1 1 d . . . . .
F00O F 0.2605(2) 0.65713(19) 0.70233(7) 0.0567(6) Uani 1 1 d . . . . .
F00P F 0.6696(2) 0.66570(18) 0.93105(7) 0.0597(6) Uani 1 1 d . . . . .
N5 N 0.47220(18) 0.35794(16) 0.71435(7) 0.0222(5) Uani 1 1 d . . . . .
N4 N 0.65045(19) 0.28594(16) 0.72131(7) 0.0218(4) Uani 1 1 d . . . . .
F00S F 0.4409(2) 0.74391(19) 0.68853(8) 0.0652(7) Uani 1 1 d . . . . .
F00T F 0.2723(2) 0.00849(18) 0.55493(9) 0.0665(7) Uani 1 1 d . . . . .
N6 N 0.60078(19) 0.52662(16) 0.76979(7) 0.0216(4) Uani 1 1 d . . . . .
N1 N 0.5204(2) 0.29417(18) 0.82079(8) 0.0266(5) Uani 1 1 d . . . . .
F00W F 0.6970(2) 0.7727(2) 0.98591(8) 0.0666(7) Uani 1 1 d . . . . .
F00X F 0.6409(3) 0.79960(19) 0.92453(9) 0.0720(8) Uani 1 1 d . . . . .
F00Y F 0.2976(3) 0.7633(2) 0.65560(8) 0.0714(8) Uani 1 1 d . . . . .
F00Z F 0.0743(2) -0.0414(2) 0.61281(8) 0.0810(10) Uani 1 1 d . . . . .
F010 F 0.8623(3) 0.08746(19) 0.80993(9) 0.0738(8) Uani 1 1 d . . . . .
F011 F 0.4937(2) 0.6574(2) 0.92071(7) 0.0645(7) Uani 1 1 d . . . . .
F012 F 0.8848(2) 0.22651(19) 0.78739(10) 0.0727(8) Uani 1 1 d . . . . .
F013 F 0.1083(2) -0.1163(2) 0.55735(9) 0.0851(10) Uani 1 1 d . . . . .
C014 C 0.9999(2) 0.6633(2) 0.65376(9) 0.0244(6) Uani 1 1 d . . . . .
F015 F 0.9249(2) 0.1233(2) 0.74842(9) 0.0714(7) Uani 1 1 d . . . . .
C016 C 0.3530(2) 0.2990(2) 0.65281(9) 0.0253(6) Uani 1 1 d . . . . .
H016 H 0.346173 0.279312 0.624337 0.030 Uiso 1 1 calc R U . . .
C017 C 0.6240(2) 0.3764(2) 0.58289(9) 0.0251(6) Uani 1 1 d . . . . .
C018 C 0.5690(2) 0.1161(2) 0.70532(9) 0.0280(6) Uani 1 1 d . . . . .
H018 H 0.503335 0.058485 0.703126 0.034 Uiso 1 1 calc R U . . .
C019 C 0.9931(2) 0.7015(2) 0.61653(9) 0.0271(6) Uani 1 1 d . . . . .
H019 H 1.003103 0.765321 0.613786 0.033 Uiso 1 1 calc R U . . .
C01A C 0.8639(2) 0.55894(19) 0.77599(9) 0.0253(6) Uani 1 1 d . . . . .
H01A H 0.834447 0.602041 0.767037 0.030 Uiso 1 1 calc R U . . .
C01B C 0.4562(2) 0.3304(2) 0.67404(9) 0.0245(6) Uani 1 1 d . . . . .
H01B H 0.518956 0.332596 0.659354 0.029 Uiso 1 1 calc R U . . .
C01C C 0.5174(2) 0.6390(2) 0.76371(9) 0.0254(6) Uani 1 1 d . . . . .
H01C H 0.477999 0.664177 0.746776 0.030 Uiso 1 1 calc R U . . .
C01D C 0.8388(2) 0.4092(2) 0.79103(9) 0.0257(6) Uani 1 1 d . . . . .
H01D H 0.790816 0.344411 0.793110 0.031 Uiso 1 1 calc R U . . .
C01E C 0.8688(2) 0.8695(2) 0.67287(10) 0.0287(6) Uani 1 1 d . . . . .
H01E H 0.885002 0.894376 0.647042 0.034 Uiso 1 1 calc R U . . .
C2 C 0.7060(2) 0.48053(19) 0.69639(9) 0.0218(5) Uani 1 1 d . . . . .
C01G C 0.9775(2) 0.5648(2) 0.64447(9) 0.0222(5) Uani 1 1 d . . . . .
C01H C 0.9759(2) 0.5946(2) 0.78914(9) 0.0287(6) Uani 1 1 d . . . . .
H01H H 1.020968 0.660840 0.789189 0.034 Uiso 1 1 calc R U . . .
C01I C 0.3810(2) 0.3534(2) 0.73411(9) 0.0237(5) Uani 1 1 d . . . . .
H01I H 0.389497 0.371569 0.762750 0.028 Uiso 1 1 calc R U . . .
C01J C 0.5451(2) 0.5659(2) 0.74783(9) 0.0225(5) Uani 1 1 d . . . . .
H01J H 0.523646 0.542149 0.719946 0.027 Uiso 1 1 calc R U . . .
C01K C 0.9144(3) 0.9286(2) 0.70859(10) 0.0327(7) Uani 1 1 d . . . . .
H01K H 0.962905 0.993483 0.707091 0.039 Uiso 1 1 calc R U . . .
C01L C 0.6043(2) 0.6342(2) 0.82710(9) 0.0272(6) Uani 1 1 d . . . . .
H01L H 0.626022 0.656457 0.855110 0.033 Uiso 1 1 calc R U . . .
C01M C 0.5618(2) 0.2007(2) 0.71819(9) 0.0240(5) Uani 1 1 d . . . . .
H01M H 0.490830 0.199014 0.725243 0.029 Uiso 1 1 calc R U . . .
C01N C 0.3486(3) 0.0495(2) 0.78506(9) 0.0294(6) Uani 1 1 d . . . . .
C01O C 0.7614(2) 0.2019(2) 0.69774(9) 0.0269(6) Uani 1 1 d . . . . .
H01O H 0.832981 0.204952 0.690805 0.032 Uiso 1 1 calc R U . . .
C01P C 0.6706(2) 0.1142(2) 0.69553(9) 0.0270(6) Uani 1 1 d . . . . .
C01Q C 0.6772(2) 0.3317(2) 0.60533(9) 0.0263(6) Uani 1 1 d . . . . .
H01Q H 0.747771 0.368265 0.619498 0.032 Uiso 1 1 calc R U . . .
C01R C 0.7994(2) 0.7739(2) 0.67474(9) 0.0243(6) Uani 1 1 d . . . . .
C1 C 0.5609(2) 0.3385(2) 0.79364(9) 0.0245(6) Uani 1 1 d . . . . .
C01T C 0.5470(2) 0.6755(2) 0.80405(9) 0.0261(6) Uani 1 1 d . . . . .
C01U C 0.9588(2) 0.5434(2) 0.60104(9) 0.0254(6) Uani 1 1 d . . . . .
C01V C 0.2594(2) 0.2960(2) 0.67287(9) 0.0245(6) Uani 1 1 d . . . . .
C01W C 0.2757(2) 0.3235(2) 0.71473(9) 0.0263(6) Uani 1 1 d . . . . .
H01W H 0.214187 0.321750 0.730073 0.032 Uiso 1 1 calc R U . . .
C01X C 0.6292(2) 0.5619(2) 0.80943(9) 0.0257(6) Uani 1 1 d . . . . .
H01X H 0.668164 0.535258 0.825792 0.031 Uiso 1 1 calc R U . . .
C01Y C 0.9502(2) 0.4403(2) 0.80427(10) 0.0305(6) Uani 1 1 d . . . . .
H01Y H 0.976921 0.396912 0.814790 0.037 Uiso 1 1 calc R U . . .
C01Z C 0.8202(3) 0.7990(2) 0.74865(10) 0.0309(6) Uani 1 1 d . . . . .
H01Z H 0.802702 0.775042 0.774597 0.037 Uiso 1 1 calc R U . . .
C020 C 0.5202(2) 0.3212(2) 0.56206(9) 0.0294(6) Uani 1 1 d . . . . .
H020 H 0.483960 0.350669 0.546055 0.035 Uiso 1 1 calc R U . . .
C021 C 0.7486(2) 0.2850(2) 0.70996(9) 0.0241(5) Uani 1 1 d . . . . .
H021 H 0.811982 0.343995 0.710364 0.029 Uiso 1 1 calc R U . . .
C022 C 1.0289(2) 0.7164(2) 0.69523(10) 0.0287(6) Uani 1 1 d . . . . .
H02A H 1.028733 0.779727 0.693813 0.043 Uiso 1 1 calc R U . . .
H02B H 1.103570 0.723103 0.704972 0.043 Uiso 1 1 calc R U . . .
H02C H 0.973525 0.681356 0.714197 0.043 Uiso 1 1 calc R U . . .
C023 C 0.3384(3) -0.0301(2) 0.75924(10) 0.0327(7) Uani 1 1 d . . . . .
H023 H 0.373238 -0.070220 0.767366 0.039 Uiso 1 1 calc R U . . .
C024 C 0.9828(2) 0.5002(2) 0.67513(10) 0.0274(6) Uani 1 1 d . . . . .
H02D H 0.940609 0.433812 0.664024 0.041 Uiso 1 1 calc R U . . .
H02E H 0.950052 0.512944 0.700276 0.041 Uiso 1 1 calc R U . . .
H02F H 1.061162 0.511185 0.681283 0.041 Uiso 1 1 calc R U . . .
C025 C 0.1463(2) 0.2624(2) 0.65040(10) 0.0296(6) Uani 1 1 d . . . . .
H025 H 0.156604 0.254835 0.620420 0.036 Uiso 1 1 calc R U . . .
F026 F 0.9977(3) 0.2255(3) 0.83711(11) 0.1063(12) Uani 1 1 d . . . . .
C027 C 0.6274(3) 0.2332(2) 0.60709(10) 0.0326(7) Uani 1 1 d . . . . .
H027 H 0.664403 0.202517 0.622022 0.039 Uiso 1 1 calc R U . . .
C028 C 0.5234(3) 0.7579(2) 0.82323(10) 0.0310(6) Uani 1 1 d . . . . .
H028 H 0.491612 0.740549 0.850360 0.037 Uiso 1 1 calc R U . . .
C029 C 0.7480(2) 0.7646(2) 0.58786(9) 0.0276(6) Uani 1 1 d . . . . .
C02A C 0.7761(2) 0.7391(2) 0.71329(9) 0.0274(6) Uani 1 1 d . . . . .
H02G H 0.729476 0.673836 0.715043 0.033 Uiso 1 1 calc R U . . .
C02B C 0.8417(3) 0.8083(2) 0.56577(10) 0.0340(7) Uani 1 1 d . . . . .
H02H H 0.909052 0.801005 0.572142 0.041 Uiso 1 1 calc R U . . .
C02C C 0.6965(2) 0.5919(2) 0.50659(9) 0.0303(6) Uani 1 1 d . . . . .
H02I H 0.684871 0.641042 0.522474 0.036 Uiso 1 1 calc R U . . .
C02D C 0.8898(3) 0.8936(2) 0.74647(10) 0.0320(6) Uani 1 1 d . . . . .
H02J H 0.920732 0.934592 0.770851 0.038 Uiso 1 1 calc R U . . .
C02E C 0.9517(3) 0.4540(2) 0.57713(10) 0.0319(7) Uani 1 1 d . . . . .
H02K H 1.026189 0.462626 0.568343 0.048 Uiso 1 1 calc R U . . .
H02L H 0.899820 0.439779 0.553014 0.048 Uiso 1 1 calc R U . . .
H02M H 0.924427 0.400962 0.594406 0.048 Uiso 1 1 calc R U . . .
C02F C 0.6035(2) 0.6130(2) 0.63209(9) 0.0259(6) Uani 1 1 d . . . . .
H02N H 0.593791 0.578251 0.656874 0.031 Uiso 1 1 calc R U . . .
H02O H 0.556514 0.650005 0.633552 0.031 Uiso 1 1 calc R U . . .
F02G F 1.0642(3) 0.2599(2) 0.77697(14) 0.1124(14) Uani 1 1 d . . . . .
C02H C 0.6960(2) 0.5126(2) 0.52490(9) 0.0272(6) Uani 1 1 d . . . . .
C02I C 0.9688(2) 0.6284(2) 0.58363(9) 0.0265(6) Uani 1 1 d . . . . .
F02J F 0.2338(3) 0.0828(2) 0.60954(14) 0.1154(15) Uani 1 1 d . . . . .
C02K C 1.0231(2) 0.5343(2) 0.80230(10) 0.0308(6) Uani 1 1 d . . . . .
C02L C 0.5232(3) 0.1802(2) 0.58683(10) 0.0357(7) Uani 1 1 d . . . . .
H02P H 0.488554 0.113246 0.588361 0.043 Uiso 1 1 calc R U . . .
C02M C 0.7306(3) 0.5285(3) 0.44156(10) 0.0381(8) Uani 1 1 d . . . . .
H02Q H 0.742394 0.534186 0.413237 0.046 Uiso 1 1 calc R U . . .
C02N C 0.5694(2) 0.5426(2) 0.59335(9) 0.0275(6) Uani 1 1 d . . . . .
H02R H 0.551840 0.573213 0.570272 0.033 Uiso 1 1 calc R U . . .
H02S H 0.501015 0.486016 0.597962 0.033 Uiso 1 1 calc R U . . .
F02O F 0.2305(4) -0.0624(3) 0.61220(10) 0.1106(13) Uani 1 1 d . . . . .
C02P C 0.6492(3) 0.7758(2) 0.57806(10) 0.0354(7) Uani 1 1 d . . . . .
H02T H 0.584681 0.746400 0.593029 0.042 Uiso 1 1 calc R U . . .
F02Q F 0.1097(3) 0.0259(4) 0.55360(13) 0.1219(16) Uani 1 1 d . . . . .
C02R C 0.4392(3) 0.7794(2) 0.79769(11) 0.0362(7) Uani 1 1 d . . . . .
H02U H 0.472108 0.804180 0.772254 0.054 Uiso 1 1 calc R U . . .
H02V H 0.419642 0.827099 0.813202 0.054 Uiso 1 1 calc R U . . .
H02W H 0.371409 0.720895 0.791135 0.054 Uiso 1 1 calc R U . . .
C02S C 0.5693(3) 0.0783(2) 0.81803(10) 0.0325(7) Uani 1 1 d . . . . .
H02X H 0.585369 0.030516 0.832441 0.039 Uiso 1 1 calc R U . . .
H02Y H 0.564981 0.060324 0.788199 0.039 Uiso 1 1 calc R U . . .
C02U C 0.2950(3) 0.1065(2) 0.77327(11) 0.0338(7) Uani 1 1 d . . . . .
H02Z H 0.301348 0.160997 0.790604 0.041 Uiso 1 1 calc R U . . .
C02V C 0.3700(3) -0.0315(2) 0.85839(10) 0.0337(7) Uani 1 1 d . . . . .
C02W C 0.6796(3) 0.0210(2) 0.68317(11) 0.0370(7) Uani 1 1 d . . . . .
H02 H 0.758132 0.034927 0.675629 0.044 Uiso 1 1 calc R U . . .
C02X C 0.7136(3) 0.4412(2) 0.50060(10) 0.0336(7) Uani 1 1 d . . . . .
H1 H 0.714340 0.387155 0.512563 0.040 Uiso 1 1 calc R U . . .
C02Y C 0.7300(3) 0.4493(3) 0.45915(10) 0.0386(8) Uani 1 1 d . . . . .
H2 H 0.740823 0.400324 0.442789 0.046 Uiso 1 1 calc R U . . .
C02Z C 0.7142(3) 0.5986(3) 0.46523(10) 0.0359(7) Uani 1 1 d . . . . .
H3 H 0.714846 0.652909 0.453063 0.043 Uiso 1 1 calc R U . . .
C030 C 0.8370(3) 0.8626(3) 0.53434(11) 0.0420(8) Uani 1 1 d . . . . .
H030 H 0.901501 0.892588 0.519416 0.050 Uiso 1 1 calc R U . . .
C031 C 0.6630(3) 0.1758(3) 0.82852(10) 0.0355(7) Uani 1 1 d . . . . .
H03A H 0.663413 0.218323 0.807295 0.043 Uiso 1 1 calc R U . . .
H03B H 0.736144 0.170526 0.829376 0.043 Uiso 1 1 calc R U . . .
C032 C 0.4703(3) 0.2238(2) 0.56470(10) 0.0351(7) Uani 1 1 d . . . . .
H032 H 0.399017 0.187027 0.551104 0.042 Uiso 1 1 calc R U . . .
C033 C 0.3721(3) 0.1777(3) 0.91916(11) 0.0436(9) Uani 1 1 d . . . . .
C034 C 0.2329(3) 0.0838(3) 0.73641(12) 0.0418(8) Uani 1 1 d . . . . .
H034 H 0.195124 0.122029 0.728682 0.050 Uiso 1 1 calc R U . . .
F035 F 1.0429(3) 0.1204(3) 0.79551(15) 0.1231(16) Uani 1 1 d . . . . .
C036 C 0.0947(3) 0.3353(3) 0.65756(11) 0.0357(7) Uani 1 1 d . . . . .
H03C H 0.078780 0.340455 0.686486 0.053 Uiso 1 1 calc R U . . .
H03D H 0.024881 0.314669 0.640484 0.053 Uiso 1 1 calc R U . . .
H03E H 0.147459 0.397516 0.650312 0.053 Uiso 1 1 calc R U . . .
C037 C 0.9731(3) 0.6430(3) 0.53896(10) 0.0347(7) Uani 1 1 d . . . . .
H03F H 0.943841 0.690899 0.533679 0.052 Uiso 1 1 calc R U . . .
H03G H 0.927435 0.582748 0.522859 0.052 Uiso 1 1 calc R U . . .
H03H H 1.050919 0.665094 0.531131 0.052 Uiso 1 1 calc R U . . .
C038 C 0.2783(3) -0.0513(3) 0.72204(11) 0.0377(7) Uani 1 1 d . . . . .
H038 H 0.273247 -0.104797 0.704251 0.045 Uiso 1 1 calc R U . . .
C039 C 0.6721(3) 0.1538(3) 0.91437(10) 0.0387(7) Uani 1 1 d . . . . .
C03A C 0.7553(3) 0.3415(3) 0.89052(11) 0.0409(8) Uani 1 1 d . . . . .
C03B C 0.6456(3) 0.8299(3) 0.54635(12) 0.0447(8) Uani 1 1 d . . . . .
H03I H 0.578403 0.837184 0.539588 0.054 Uiso 1 1 calc R U . . .
C03C C 0.2251(3) 0.0060(3) 0.71076(11) 0.0415(8) Uani 1 1 d . . . . .
H03J H 0.183242 -0.008468 0.685198 0.050 Uiso 1 1 calc R U . . .
C03D C 0.7400(3) 0.4241(3) 0.88556(11) 0.0429(8) Uani 1 1 d . . . . .
H03K H 0.669818 0.419496 0.874532 0.051 Uiso 1 1 calc R U . . .
C03E C 0.7318(3) 0.0988(3) 0.90291(12) 0.0455(9) Uani 1 1 d . . . . .
H03L H 0.756404 0.098546 0.875880 0.055 Uiso 1 1 calc R U . . .
C03F C 0.4365(3) -0.0541(2) 0.88696(10) 0.0366(7) Uani 1 1 d . . . . .
H03M H 0.512769 -0.012078 0.893212 0.044 Uiso 1 1 calc R U . . .
C03G C 0.2583(3) -0.0927(3) 0.85046(11) 0.0398(8) Uani 1 1 d . . . . .
H03N H 0.212646 -0.077941 0.831551 0.048 Uiso 1 1 calc R U . . .
C03H C 0.7397(3) 0.8730(3) 0.52476(12) 0.0451(9) Uani 1 1 d . . . . .
H03O H 0.737087 0.910001 0.503185 0.054 Uiso 1 1 calc R U . . .
C03I C 0.4566(4) 0.2709(3) 0.92945(10) 0.0423(8) Uani 1 1 d . . . . .
H03P H 0.516742 0.287647 0.949540 0.051 Uiso 1 1 calc R U . . .
C03J C 0.6534(3) -0.0414(2) 0.71851(12) 0.0396(8) Uani 1 1 d . . . . .
H03Q H 0.575078 -0.058838 0.725075 0.059 Uiso 1 1 calc R U . . .
H03R H 0.702858 -0.006344 0.742556 0.059 Uiso 1 1 calc R U . . .
H03S H 0.665205 -0.099283 0.710673 0.059 Uiso 1 1 calc R U . . .
C03K C 0.2787(4) -0.1973(3) 0.89787(12) 0.0509(10) Uani 1 1 d . . . . .
H03T H 0.246886 -0.253562 0.911516 0.061 Uiso 1 1 calc R U . . .
C03L C 0.3900(4) -0.1377(3) 0.90571(11) 0.0432(8) Uani 1 1 d . . . . .
H03U H 0.435274 -0.154046 0.924128 0.052 Uiso 1 1 calc R U . . .
C03M C 0.0669(3) 0.1655(2) 0.66303(12) 0.0401(8) Uani 1 1 d . . . . .
H03V H 0.101519 0.119798 0.658816 0.060 Uiso 1 1 calc R U . . .
H03W H -0.003894 0.142514 0.646342 0.060 Uiso 1 1 calc R U . . .
H03X H 0.052144 0.172038 0.692019 0.060 Uiso 1 1 calc R U . . .
C03N C 1.1478(3) 0.5670(2) 0.81207(12) 0.0406(8) Uani 1 1 d . . . . .
H03Y H 1.184634 0.637116 0.809751 0.049 Uiso 1 1 calc R U . . .
C03O C 0.6347(3) 0.8467(3) 0.83100(12) 0.0421(8) Uani 1 1 d . . . . .
H03Z H 0.688615 0.830750 0.846706 0.063 Uiso 1 1 calc R U . . .
H H 0.621378 0.897801 0.846513 0.063 Uiso 1 1 calc R U . . .
HA H 0.664857 0.867881 0.804730 0.063 Uiso 1 1 calc R U . . .
C03P C 0.4364(3) 0.3340(3) 0.90495(11) 0.0399(8) Uani 1 1 d . . . . .
C03Q C 0.3408(3) 0.2796(3) 0.87811(11) 0.0423(8) Uani 1 1 d . . . . .
C03R C 1.1964(3) 0.5172(3) 0.78080(14) 0.0492(9) Uani 1 1 d . . . . .
H03 H 1.277174 0.539037 0.787068 0.074 Uiso 1 1 calc R U . . .
HB H 1.183320 0.532682 0.753244 0.074 Uiso 1 1 calc R U . . .
HC H 1.159785 0.448141 0.782034 0.074 Uiso 1 1 calc R U . . .
C03S C 0.2992(3) 0.1831(3) 0.88734(12) 0.0460(9) Uani 1 1 d . . . . .
C03U C 0.7554(4) 0.0450(3) 0.93046(14) 0.0559(10) Uani 1 1 d . . . . .
H4 H 0.796271 0.008099 0.922451 0.067 Uiso 1 1 calc R U . . .
C03V C 0.8252(4) 0.5140(3) 0.89634(13) 0.0532(10) Uani 1 1 d . . . . .
H5 H 0.813416 0.569991 0.892549 0.064 Uiso 1 1 calc R U . . .
C03W C 0.2129(4) -0.1755(3) 0.87012(12) 0.0488(9) Uani 1 1 d . . . . .
H6 H 0.136361 -0.217335 0.864511 0.059 Uiso 1 1 calc R U . . .
C03X C 0.4971(4) 0.4398(3) 0.90886(13) 0.0500(10) Uani 1 1 d . . . . .
H7 H 0.447744 0.468803 0.919895 0.075 Uiso 1 1 calc R U . . .
HD H 0.519389 0.461500 0.881853 0.075 Uiso 1 1 calc R U . . .
HE H 0.564039 0.458788 0.927411 0.075 Uiso 1 1 calc R U . . .
C03Y C 0.5988(4) -0.0334(3) 0.64587(13) 0.0552(10) Uani 1 1 d . . . . .
H8 H 0.610238 -0.091022 0.637167 0.083 Uiso 1 1 calc R U . . .
HF H 0.613527 0.007497 0.623334 0.083 Uiso 1 1 calc R U . . .
HG H 0.521183 -0.051162 0.653427 0.083 Uiso 1 1 calc R U . . .
C03Z C 0.6390(4) 0.1548(3) 0.95419(12) 0.0574(11) Uani 1 1 d . . . . .
H9 H 0.600783 0.193432 0.962917 0.069 Uiso 1 1 calc R U . . .
C040 C 0.2886(4) 0.3204(3) 0.84801(13) 0.0543(10) Uani 1 1 d . . . . .
H04A H 0.234682 0.340637 0.861622 0.081 Uiso 1 1 calc R U . . .
H04B H 0.249774 0.271812 0.825336 0.081 Uiso 1 1 calc R U . . .
H04C H 0.347090 0.375359 0.837354 0.081 Uiso 1 1 calc R U . . .
C042 C 0.7195(6) 0.0448(4) 0.96950(15) 0.0790(16) Uani 1 1 d . . . . .
H042 H 0.734636 0.007020 0.988390 0.095 Uiso 1 1 calc R U . . .
C043 C 1.1743(3) 0.5487(4) 0.85532(14) 0.0623(12) Uani 1 1 d . . . . .
H04D H 1.142625 0.479953 0.857743 0.094 Uiso 1 1 calc R U . . .
H04E H 1.141483 0.579600 0.875139 0.094 Uiso 1 1 calc R U . . .
H04F H 1.255761 0.574879 0.860871 0.094 Uiso 1 1 calc R U . . .
C044 C 0.3459(5) 0.0927(3) 0.94303(13) 0.0604(12) Uani 1 1 d . . . . .
H04G H 0.415969 0.090210 0.953010 0.091 Uiso 1 1 calc R U . . .
H04H H 0.302086 0.034490 0.925287 0.091 Uiso 1 1 calc R U . . .
H04I H 0.302490 0.097940 0.966364 0.091 Uiso 1 1 calc R U . . .
C045 C 0.1888(3) 0.1062(3) 0.87178(16) 0.0616(12) Uani 1 1 d . . . . .
H04J H 0.128022 0.118188 0.884610 0.092 Uiso 1 1 calc R U . . .
H04K H 0.185896 0.044359 0.878549 0.092 Uiso 1 1 calc R U . . .
H04L H 0.180058 0.105647 0.841987 0.092 Uiso 1 1 calc R U . . .
C046 C 0.9260(4) 0.5204(4) 0.91248(14) 0.0634(12) Uani 1 1 d . . . . .
H046 H 0.983522 0.581053 0.921181 0.076 Uiso 1 1 calc R U . . .
C047 C 0.8590(4) 0.3485(4) 0.90557(18) 0.0722(15) Uani 1 1 d . . . . .
C049 C 0.6619(6) 0.0989(4) 0.98120(14) 0.0830(18) Uani 1 1 d . . . . .
H049 H 0.637282 0.098255 1.008241 0.100 Uiso 1 1 calc R U . . .
C04A C 0.9446(4) 0.4384(4) 0.91618(19) 0.0804(18) Uani 1 1 d . . . . .

loop_
_atom_site_aniso_label
_atom_site_aniso_U_11
_atom_site_aniso_U_22
_atom_site_aniso_U_33
_atom_site_aniso_U_23
_atom_site_aniso_U_13
_atom_site_aniso_U_12
Ru1 0.01890(10) 0.01667(10) 0.02189(11) 0.00138(7) 0.00191(7) 0.00798(7)
Fe2 0.01594(18) 0.01886(19) 0.0234(2) 0.00247(15) 0.00342(14) 0.00581(15)
Fe1 0.0395(2) 0.0283(2) 0.0230(2) 0.00468(18) 0.00709(18) 0.0163(2)
P4 0.0190(3) 0.0233(3) 0.0232(3) 0.0012(3) 0.0017(2) 0.0068(3)
P3 0.0218(3) 0.0211(3) 0.0254(3) 0.0034(3) 0.0039(3) 0.0093(3)
P1 0.0372(4) 0.0280(4) 0.0243(4) 0.0049(3) 0.0052(3) 0.0173(3)
P2 0.0403(4) 0.0348(4) 0.0272(4) 0.0090(3) 0.0016(3) 0.0161(4)
P008 0.0267(4) 0.0400(5) 0.0385(4) -0.0010(4) -0.0007(3) 0.0146(3)
P009 0.0579(6) 0.0456(5) 0.0312(4) -0.0013(4) 0.0075(4) 0.0200(5)
P6 0.0404(5) 0.0437(5) 0.0680(7) -0.0041(5) 0.0049(5) 0.0218(4)
P5 0.0566(6) 0.0515(6) 0.0465(6) 0.0063(5) 0.0132(5) -0.0018(5)
F00F 0.0280(9) 0.0573(13) 0.0490(12) 0.0054(10) 0.0070(8) 0.0168(9)
F00H 0.0670(15) 0.0735(17) 0.0369(11) 0.0006(11) 0.0028(10) 0.0419(13)
N3 0.0213(11) 0.0196(11) 0.0261(12) 0.0028(9) 0.0015(9) 0.0083(9)
F00J 0.0777(16) 0.0656(16) 0.0387(12) 0.0117(11) 0.0114(11) 0.0340(13)
F00K 0.0253(10) 0.0887(19) 0.0479(13) -0.0089(12) 0.0021(9) 0.0099(11)
F00L 0.0491(13) 0.0477(13) 0.095(2) 0.0232(13) 0.0199(13) 0.0254(11)
N2 0.0181(10) 0.0204(11) 0.0244(12) -0.0006(9) -0.0012(9) 0.0075(9)
F00O 0.0545(13) 0.0773(17) 0.0395(12) 0.0022(11) 0.0092(10) 0.0280(12)
F00P 0.0777(16) 0.0528(14) 0.0485(13) -0.0056(11) 0.0182(12) 0.0273(13)
N5 0.0207(11) 0.0201(11) 0.0270(12) 0.0020(9) 0.0028(9) 0.0096(9)
N4 0.0233(11) 0.0183(11) 0.0242(11) 0.0016(9) 0.0026(9) 0.0088(9)
F00S 0.0551(14) 0.0583(15) 0.0528(14) 0.0106(12) -0.0183(11) -0.0073(11)
F00T 0.0525(14) 0.0515(15) 0.091(2) 0.0251(14) 0.0134(13) 0.0128(11)
N6 0.0239(11) 0.0185(11) 0.0234(11) 0.0034(9) 0.0037(9) 0.0092(9)
N1 0.0345(13) 0.0233(12) 0.0246(12) 0.0017(10) 0.0023(10) 0.0144(10)
F00W 0.0609(15) 0.0736(18) 0.0656(16) -0.0272(14) -0.0088(12) 0.0342(13)
F00X 0.097(2) 0.0539(16) 0.0654(17) 0.0161(13) 0.0291(15) 0.0273(15)
F00Y 0.105(2) 0.0808(19) 0.0628(16) 0.0107(14) 0.0159(15) 0.0725(18)
F00Z 0.0810(18) 0.0616(17) 0.0527(15) -0.0104(13) 0.0236(13) -0.0189(14)
F010 0.091(2) 0.0467(15) 0.085(2) 0.0173(14) 0.0262(16) 0.0268(14)
F011 0.0820(17) 0.0690(17) 0.0346(12) -0.0040(11) -0.0048(11) 0.0245(14)
F012 0.0582(15) 0.0489(15) 0.117(2) 0.0168(15) 0.0140(15) 0.0255(12)
F013 0.0649(17) 0.084(2) 0.0732(19) -0.0267(16) 0.0159(14) 0.0007(15)
C014 0.0136(11) 0.0252(14) 0.0325(15) 0.0035(11) 0.0027(10) 0.0056(10)
F015 0.0757(18) 0.0590(17) 0.0728(18) -0.0034(14) 0.0022(14) 0.0221(14)
C016 0.0256(13) 0.0249(14) 0.0241(14) 0.0006(11) 0.0011(11) 0.0092(11)
C017 0.0206(13) 0.0255(14) 0.0243(14) -0.0015(11) 0.0044(10) 0.0047(11)
C018 0.0304(15) 0.0201(13) 0.0296(15) 0.0003(11) 0.0048(11) 0.0063(11)
C019 0.0174(12) 0.0235(14) 0.0381(16) 0.0088(12) 0.0066(11) 0.0045(10)
C01A 0.0293(14) 0.0169(12) 0.0282(14) -0.0007(11) -0.0008(11) 0.0086(11)
C01B 0.0215(13) 0.0264(14) 0.0262(14) 0.0012(11) 0.0043(10) 0.0105(11)
C01C 0.0270(14) 0.0243(14) 0.0276(14) 0.0063(11) 0.0050(11) 0.0123(11)
C01D 0.0258(13) 0.0186(13) 0.0326(15) 0.0026(11) -0.0014(11) 0.0089(11)
C01E 0.0326(15) 0.0240(14) 0.0317(15) 0.0077(12) 0.0083(12) 0.0123(12)
C2 0.0205(12) 0.0188(12) 0.0263(14) -0.0050(11) -0.0037(10) 0.0097(10)
C01G 0.0126(11) 0.0235(13) 0.0302(14) 0.0038(11) 0.0029(10) 0.0066(10)
C01H 0.0301(15) 0.0207(13) 0.0320(15) 0.0005(12) -0.0007(12) 0.0074(11)
C01I 0.0244(13) 0.0238(13) 0.0240(13) 0.0009(11) 0.0033(10) 0.0109(11)
C01J 0.0236(13) 0.0225(13) 0.0231(13) 0.0035(11) 0.0027(10) 0.0107(11)
C01K 0.0331(16) 0.0202(14) 0.0411(18) 0.0015(13) 0.0049(13) 0.0071(12)
C01L 0.0341(15) 0.0273(14) 0.0234(14) 0.0028(11) 0.0040(11) 0.0155(12)
C01M 0.0225(13) 0.0222(13) 0.0285(14) 0.0038(11) 0.0053(11) 0.0097(11)
C01N 0.0340(15) 0.0268(15) 0.0287(15) 0.0051(12) 0.0058(12) 0.0130(12)
C01O 0.0258(14) 0.0263(14) 0.0314(15) 0.0027(12) 0.0057(11) 0.0132(12)
C01P 0.0337(15) 0.0224(14) 0.0261(14) 0.0016(11) 0.0070(11) 0.0124(12)
C01Q 0.0248(13) 0.0265(14) 0.0276(14) -0.0007(11) 0.0032(11) 0.0106(11)
C01R 0.0244(13) 0.0224(13) 0.0288(14) 0.0004(11) 0.0034(11) 0.0126(11)
C1 0.0240(13) 0.0242(13) 0.0269(14) -0.0037(11) -0.0030(11) 0.0128(11)
C01T 0.0301(14) 0.0230(13) 0.0279(14) 0.0048(11) 0.0079(11) 0.0129(11)
C01U 0.0163(12) 0.0253(14) 0.0345(15) 0.0034(12) 0.0074(11) 0.0077(11)
C01V 0.0234(13) 0.0213(13) 0.0299(15) 0.0031(11) 0.0008(11) 0.0100(11)
C01W 0.0219(13) 0.0287(14) 0.0308(15) 0.0030(12) 0.0059(11) 0.0125(11)
C01X 0.0295(14) 0.0271(14) 0.0232(14) 0.0049(11) 0.0022(11) 0.0137(12)
C01Y 0.0296(15) 0.0243(14) 0.0384(17) 0.0011(12) -0.0048(12) 0.0124(12)
C01Z 0.0357(16) 0.0288(15) 0.0302(15) 0.0032(12) 0.0058(12) 0.0150(13)
C020 0.0243(14) 0.0306(15) 0.0285(15) -0.0008(12) 0.0012(11) 0.0069(12)
C021 0.0208(13) 0.0222(13) 0.0301(14) 0.0022(11) 0.0034(11) 0.0096(11)
C022 0.0241(13) 0.0227(14) 0.0358(16) -0.0003(12) -0.0018(11) 0.0065(11)
C023 0.0354(16) 0.0288(15) 0.0362(17) 0.0057(13) 0.0067(13) 0.0146(13)
C024 0.0213(13) 0.0237(14) 0.0382(16) 0.0046(12) 0.0023(11) 0.0099(11)
C025 0.0249(14) 0.0334(16) 0.0331(16) 0.0014(13) -0.0012(12) 0.0148(12)
F026 0.115(3) 0.111(3) 0.073(2) -0.027(2) -0.0137(19) 0.032(2)
C027 0.0364(16) 0.0270(15) 0.0337(16) -0.0017(13) 0.0015(13) 0.0128(13)
C028 0.0417(17) 0.0289(15) 0.0295(15) 0.0026(12) 0.0067(13) 0.0216(13)
C029 0.0317(15) 0.0233(14) 0.0282(15) 0.0025(11) 0.0024(11) 0.0114(12)
C02A 0.0284(14) 0.0215(13) 0.0315(15) 0.0032(12) 0.0059(11) 0.0088(11)
C02B 0.0349(16) 0.0347(17) 0.0324(16) 0.0068(13) 0.0035(13) 0.0133(13)
C02C 0.0249(14) 0.0350(16) 0.0293(15) 0.0052(13) -0.0002(11) 0.0102(12)
C02D 0.0322(15) 0.0294(16) 0.0339(16) -0.0035(13) -0.0005(12) 0.0133(13)
C02E 0.0263(14) 0.0327(16) 0.0379(17) -0.0034(13) 0.0063(12) 0.0142(12)
C02F 0.0219(13) 0.0276(14) 0.0317(15) 0.0056(12) 0.0045(11) 0.0131(11)
F02G 0.079(2) 0.063(2) 0.164(4) -0.011(2) 0.069(2) -0.0038(16)
C02H 0.0214(13) 0.0324(15) 0.0233(14) 0.0001(12) 0.0000(10) 0.0068(11)
C02I 0.0168(12) 0.0321(15) 0.0298(15) 0.0068(12) 0.0082(10) 0.0079(11)
F02J 0.077(2) 0.0568(19) 0.170(4) -0.040(2) 0.032(2) -0.0102(15)
C02K 0.0271(14) 0.0257(15) 0.0372(17) -0.0005(12) -0.0031(12) 0.0091(12)
C02L 0.0363(16) 0.0245(15) 0.0380(18) -0.0028(13) 0.0038(13) 0.0045(13)
C02M 0.0269(15) 0.057(2) 0.0252(15) 0.0046(15) 0.0011(12) 0.0120(15)
C02N 0.0186(13) 0.0311(15) 0.0333(16) 0.0049(12) 0.0028(11) 0.0101(11)
F02O 0.152(3) 0.130(3) 0.060(2) 0.029(2) 0.010(2) 0.064(3)
C02P 0.0366(17) 0.0359(17) 0.0371(17) 0.0073(14) 0.0014(13) 0.0175(14)
F02Q 0.089(2) 0.191(4) 0.128(3) 0.110(3) 0.051(2) 0.080(3)
C02R 0.0434(18) 0.0322(16) 0.0420(18) 0.0015(14) 0.0051(14) 0.0247(15)
C02S 0.0389(17) 0.0385(17) 0.0277(15) 0.0059(13) 0.0051(12) 0.0228(14)
C02U 0.0338(16) 0.0267(15) 0.0415(18) 0.0026(13) 0.0003(13) 0.0130(13)
C02V 0.0487(19) 0.0308(16) 0.0279(15) 0.0061(13) 0.0122(13) 0.0217(14)
C02W 0.0474(19) 0.0230(15) 0.0459(19) 0.0025(13) 0.0143(15) 0.0193(14)
C02X 0.0286(15) 0.0379(17) 0.0306(16) 0.0019(13) 0.0016(12) 0.0100(13)
C02Y 0.0374(17) 0.049(2) 0.0273(16) -0.0028(14) 0.0046(13) 0.0160(15)
C02Z 0.0268(15) 0.049(2) 0.0305(16) 0.0125(14) 0.0016(12) 0.0119(14)
C030 0.0468(19) 0.0383(19) 0.0357(18) 0.0114(15) 0.0050(15) 0.0104(16)
C031 0.0387(17) 0.0442(19) 0.0318(16) 0.0116(14) 0.0060(13) 0.0235(15)
C032 0.0281(15) 0.0319(16) 0.0348(17) -0.0036(13) -0.0014(12) 0.0028(13)
C033 0.065(2) 0.0336(18) 0.0346(18) 0.0051(14) 0.0265(17) 0.0203(17)
C034 0.0381(18) 0.0353(18) 0.049(2) 0.0078(15) -0.0101(15) 0.0119(14)
F035 0.083(2) 0.133(3) 0.174(4) -0.052(3) -0.039(2) 0.079(2)
C036 0.0342(16) 0.0397(18) 0.0409(18) 0.0064(14) -0.0009(13) 0.0228(14)
C037 0.0307(15) 0.0412(18) 0.0302(16) 0.0076(14) 0.0087(12) 0.0113(14)
C038 0.0331(16) 0.0344(17) 0.0367(18) -0.0011(14) 0.0047(13) 0.0050(13)
C039 0.050(2) 0.0366(18) 0.0307(17) 0.0099(14) -0.0027(14) 0.0173(15)
C03A 0.0413(18) 0.0411(19) 0.0376(18) 0.0119(15) -0.0022(14) 0.0126(15)
C03B 0.044(2) 0.046(2) 0.048(2) 0.0141(17) -0.0043(16) 0.0218(17)
C03C 0.0365(17) 0.0403(19) 0.0384(19) 0.0038(15) -0.0053(14) 0.0062(15)
C03D 0.052(2) 0.0389(19) 0.0359(18) -0.0038(15) -0.0091(15) 0.0178(16)
C03E 0.053(2) 0.051(2) 0.0393(19) 0.0102(17) -0.0020(16) 0.0268(18)
C03F 0.057(2) 0.0289(16) 0.0297(16) 0.0041(13) 0.0063(14) 0.0223(15)
C03G 0.0474(19) 0.0381(18) 0.0386(18) 0.0079(15) 0.0132(15) 0.0209(16)
C03H 0.054(2) 0.0392(19) 0.0392(19) 0.0114(16) -0.0079(16) 0.0146(17)
C03I 0.069(2) 0.0348(18) 0.0271(16) -0.0002(14) 0.0132(16) 0.0257(17)
C03J 0.0425(18) 0.0252(15) 0.057(2) 0.0068(15) 0.0121(16) 0.0183(14)
C03K 0.075(3) 0.038(2) 0.043(2) 0.0158(17) 0.0216(19) 0.0219(19)
C03L 0.068(2) 0.0380(19) 0.0323(18) 0.0109(15) 0.0125(16) 0.0283(18)
C03M 0.0268(15) 0.0290(16) 0.060(2) 0.0047(15) -0.0081(14) 0.0070(13)
C03N 0.0255(15) 0.0304(17) 0.062(2) 0.0015(16) -0.0068(15) 0.0088(13)
C03O 0.050(2) 0.0338(18) 0.047(2) -0.0095(15) -0.0061(16) 0.0242(16)
C03P 0.057(2) 0.0368(18) 0.0313(17) 0.0029(14) 0.0137(15) 0.0237(16)
C03Q 0.053(2) 0.045(2) 0.0390(19) 0.0039(16) 0.0195(16) 0.0300(17)
C03R 0.0292(17) 0.045(2) 0.071(3) 0.0042(19) 0.0048(17) 0.0129(15)
C03S 0.048(2) 0.0395(19) 0.050(2) -0.0004(16) 0.0251(17) 0.0173(16)
C03U 0.071(3) 0.053(2) 0.053(2) 0.019(2) -0.001(2) 0.032(2)
C03V 0.060(2) 0.044(2) 0.048(2) -0.0068(18) -0.0089(18) 0.0154(19)
C03W 0.054(2) 0.042(2) 0.047(2) 0.0107(17) 0.0166(18) 0.0139(17)
C03X 0.076(3) 0.0317(18) 0.047(2) 0.0044(16) 0.0178(19) 0.0261(19)
C03Y 0.085(3) 0.036(2) 0.047(2) -0.0078(17) 0.007(2) 0.029(2)
C03Z 0.100(3) 0.049(2) 0.0328(19) 0.0119(17) 0.005(2) 0.039(2)
C040 0.064(3) 0.063(3) 0.054(2) 0.004(2) 0.010(2) 0.044(2)
C042 0.132(5) 0.080(4) 0.050(3) 0.032(3) 0.006(3) 0.064(4)
C043 0.043(2) 0.074(3) 0.066(3) -0.017(2) -0.025(2) 0.025(2)
C044 0.102(3) 0.036(2) 0.044(2) 0.0114(17) 0.040(2) 0.026(2)
C045 0.044(2) 0.056(3) 0.081(3) -0.005(2) 0.027(2) 0.0164(19)
C046 0.049(2) 0.058(3) 0.059(3) 0.013(2) -0.010(2) -0.004(2)
C047 0.048(2) 0.063(3) 0.095(4) 0.039(3) -0.020(2) 0.007(2)
C049 0.156(6) 0.089(4) 0.037(2) 0.024(2) 0.015(3) 0.080(4)
C04A 0.054(3) 0.066(3) 0.102(4) 0.042(3) -0.023(3) 0.000(2)

loop_
_atom_type_symbol
_atom_type_description
_atom_type_scat_dispersion_real
_atom_type_scat_dispersion_imag
_atom_type_scat_source
C C 0.0137 0.0067 'International Tables Vol C Tables 4.2.6.8 and 6.1.1.4'
H H 0.0000 0.0000 'International Tables Vol C Tables 4.2.6.8 and 6.1.1.4'
F F 0.0583 0.0400 'International Tables Vol C Tables 4.2.6.8 and 6.1.1.4'
Fe Fe -0.2673 2.5550 'International Tables Vol C Tables 4.2.6.8 and 6.1.1.4'
N N 0.0241 0.0134 'International Tables Vol C Tables 4.2.6.8 and 6.1.1.4'
P P 0.2543 0.3332 'International Tables Vol C Tables 4.2.6.8 and 6.1.1.4'
Ru Ru -0.0760 2.5955 'International Tables Vol C Tables 4.2.6.8 and 6.1.1.4'

loop_
_geom_angle_atom_site_label_1
_geom_angle_atom_site_label_2
_geom_angle_atom_site_label_3
_geom_angle
_geom_angle_site_symmetry_1
_geom_angle_site_symmetry_3
_geom_angle_publ_flag
N5 Ru1 N3 178.10(9) . . ?
N5 Ru1 N4 89.18(9) . . ?
N4 Ru1 N3 91.63(9) . . ?
N6 Ru1 N3 91.49(9) . . ?
N6 Ru1 N5 87.78(9) . . ?
N6 Ru1 N4 175.91(9) . . ?
C2 Ru1 N3 86.72(10) . . ?
C2 Ru1 N5 91.54(10) . . ?
C2 Ru1 N4 91.07(10) . . ?
C2 Ru1 N6 91.74(10) . . ?
C1 Ru1 N3 92.26(10) . . ?
C1 Ru1 N5 89.49(10) . . ?
C1 Ru1 N4 87.78(10) . . ?
C1 Ru1 N6 89.46(10) . . ?
C1 Ru1 C2 178.45(10) . . ?
P4 Fe2 P3 81.83(3) . . ?
N2 Fe2 P4 90.91(7) . . ?
N2 Fe2 P3 91.89(7) . . ?
N2 Fe2 C014 100.92(10) . . ?
N2 Fe2 C019 137.42(11) . . ?
N2 Fe2 C01G 90.23(10) . . ?
N2 Fe2 C01U 116.77(10) . . ?
N2 Fe2 C02I 154.52(10) . . ?
C014 Fe2 P4 165.46(8) . . ?
C014 Fe2 P3 105.95(8) . . ?
C019 Fe2 P4 131.46(9) . . ?
C019 Fe2 P3 90.56(8) . . ?
C019 Fe2 C014 38.29(11) . . ?
C019 Fe2 C02I 38.82(11) . . ?
C01G Fe2 P4 133.77(8) . . ?
C01G Fe2 P3 144.30(8) . . ?
C01G Fe2 C014 38.97(10) . . ?
C01G Fe2 C019 64.88(11) . . ?
C01G Fe2 C01U 39.17(11) . . ?
C01G Fe2 C02I 65.27(11) . . ?
C01U Fe2 P4 101.89(8) . . ?
C01U Fe2 P3 150.82(8) . . ?
C01U Fe2 C014 65.27(11) . . ?
C01U Fe2 C019 65.06(11) . . ?
C01U Fe2 C02I 38.89(11) . . ?
C02I Fe2 P4 100.97(8) . . ?
C02I Fe2 P3 111.94(8) . . ?
C02I Fe2 C014 64.87(11) . . ?
P2 Fe1 P1 82.06(3) . . ?
N1 Fe1 P1 94.57(8) . . ?
N1 Fe1 P2 88.00(8) . . ?
N1 Fe1 C033 158.49(13) . . ?
N1 Fe1 C03I 130.76(13) . . ?
N1 Fe1 C03P 97.51(12) . . ?
N1 Fe1 C03Q 93.67(12) . . ?
N1 Fe1 C03S 123.76(14) . . ?
C033 Fe1 P1 99.64(10) . . ?
C033 Fe1 P2 109.81(12) . . ?
C033 Fe1 C03I 39.25(14) . . ?
C033 Fe1 C03P 64.62(13) . . ?
C033 Fe1 C03Q 64.94(15) . . ?
C033 Fe1 C03S 39.12(16) . . ?
C03I Fe1 P1 134.49(10) . . ?
C03I Fe1 P2 94.13(12) . . ?
C03I Fe1 C03P 38.00(13) . . ?
C03I Fe1 C03Q 64.39(15) . . ?
C03I Fe1 C03S 65.25(16) . . ?
C03P Fe1 P1 159.78(11) . . ?
C03P Fe1 P2 114.43(11) . . ?
C03Q Fe1 P1 124.93(11) . . ?
C03Q Fe1 P2 152.61(11) . . ?
C03Q Fe1 C03P 38.24(15) . . ?
C03S Fe1 P1 95.31(10) . . ?
C03S Fe1 P2 148.22(12) . . ?
C03S Fe1 C03P 64.48(14) . . ?
C03S Fe1 C03Q 38.62(14) . . ?
C017 P4 Fe2 114.78(10) . . ?
C017 P4 C02H 102.17(14) . . ?
C017 P4 C02N 104.60(13) . . ?
C02H P4 Fe2 120.76(10) . . ?
C02H P4 C02N 105.27(14) . . ?
C02N P4 Fe2 107.80(10) . . ?
C01R P3 Fe2 111.54(9) . . ?
C01R P3 C029 105.74(13) . . ?
C01R P3 C02F 109.67(13) . . ?
C029 P3 Fe2 123.34(10) . . ?
C029 P3 C02F 103.83(14) . . ?
C02F P3 Fe2 101.93(9) . . ?
C01N P1 Fe1 115.86(10) . . ?
C01N P1 C02S 103.96(14) . . ?
C01N P1 C02V 102.72(15) . . ?
C02S P1 Fe1 108.32(11) . . ?
C02V P1 Fe1 120.87(10) . . ?
C02V P1 C02S 103.24(15) . . ?
C031 P2 Fe1 101.71(11) . . ?
C039 P2 Fe1 122.86(13) . . ?
C039 P2 C031 103.80(16) . . ?
C03A P2 Fe1 116.42(12) . . ?
C03A P2 C031 108.40(17) . . ?
C03A P2 C039 102.40(16) . . ?
F00F P008 F00L 90.47(13) . . ?
F00K P008 F00F 89.87(12) . . ?
F00K P008 F00L 88.91(15) . . ?
F00K P008 F00O 89.61(13) . . ?
F00O P008 F00F 179.37(15) . . ?
F00O P008 F00L 89.17(14) . . ?
F00S P008 F00F 89.62(13) . . ?
F00S P008 F00K 177.71(16) . . ?
F00S P008 F00L 88.86(15) . . ?
F00S P008 F00O 90.89(14) . . ?
F00Y P008 F00F 90.30(14) . . ?
F00Y P008 F00K 90.54(17) . . ?
F00Y P008 F00L 179.05(16) . . ?
F00Y P008 F00O 90.05(14) . . ?
F00Y P008 F00S 91.70(17) . . ?
F00H P009 F00P 179.46(16) . . ?
F00J P009 F00H 90.24(14) . . ?
F00J P009 F00P 90.30(14) . . ?
F00J P009 F00W 90.07(16) . . ?
F00J P009 F00X 179.87(19) . . ?
F00J P009 F011 90.46(15) . . ?
F00W P009 F00H 90.00(13) . . ?
F00W P009 F00P 90.00(14) . . ?
F00W P009 F00X 89.81(18) . . ?
F00W P009 F011 179.45(19) . . ?
F00X P009 F00H 89.82(15) . . ?
F00X P009 F00P 89.64(15) . . ?
F011 P009 F00H 90.12(14) . . ?
F011 P009 F00P 89.88(15) . . ?
F011 P009 F00X 89.66(16) . . ?
F012 P6 F010 89.00(15) . . ?
F012 P6 F015 87.88(17) . . ?
F012 P6 F02G 90.4(2) . . ?
F015 P6 F010 87.60(16) . . ?
F026 P6 F010 91.1(2) . . ?
F026 P6 F012 89.1(2) . . ?
F026 P6 F015 176.7(2) . . ?
F026 P6 F02G 89.7(2) . . ?
F026 P6 F035 96.1(2) . . ?
F02G P6 F010 179.0(2) . . ?
F02G P6 F015 91.6(2) . . ?
F035 P6 F010 91.6(2) . . ?
F035 P6 F012 174.8(2) . . ?
F035 P6 F015 87.0(2) . . ?
F035 P6 F02G 88.9(2) . . ?
F00T P5 F013 89.34(15) . . ?
F00T P5 F02O 87.66(19) . . ?
F00Z P5 F00T 175.1(2) . . ?
F00Z P5 F013 90.02(15) . . ?
F00Z P5 F02J 90.15(17) . . ?
F00Z P5 F02O 87.4(2) . . ?
F013 P5 F02O 88.3(2) . . ?
F02J P5 F00T 90.23(18) . . ?
F02J P5 F013 176.9(3) . . ?
F02J P5 F02O 88.7(3) . . ?
F02Q P5 F00T 91.78(17) . . ?
F02Q P5 F00Z 93.1(2) . . ?
F02Q P5 F013 88.4(3) . . ?
F02Q P5 F02J 94.7(3) . . ?
F02Q P5 F02O 176.6(3) . . ?
C01A N3 Ru1 122.15(18) . . ?
C01A N3 C01D 115.6(2) . . ?
C01D N3 Ru1 121.88(19) . . ?
C2 N2 Fe2 177.6(2) . . ?
C01B N5 Ru1 122.26(18) . . ?
C01B N5 C01I 116.5(2) . . ?
C01I N5 Ru1 121.21(19) . . ?
C01M N4 Ru1 119.92(18) . . ?
C021 N4 Ru1 123.90(19) . . ?
C021 N4 C01M 116.1(2) . . ?
C01J N6 Ru1 121.80(19) . . ?
C01J N6 C01X 116.5(2) . . ?
C01X N6 Ru1 121.53(18) . . ?
C1 N1 Fe1 175.1(2) . . ?
C019 C014 Fe2 70.53(16) . . ?
C019 C014 C01G 107.7(3) . . ?
C019 C014 C022 126.4(3) . . ?
C01G C014 Fe2 69.57(15) . . ?
C01G C014 C022 125.9(3) . . ?
C022 C014 Fe2 126.83(19) . . ?
C01B C016 H016 119.8 . . ?
C01B C016 C01V 120.3(3) . . ?
C01V C016 H016 119.8 . . ?
C01Q C017 P4 122.1(2) . . ?
C01Q C017 C020 119.0(3) . . ?
C020 C017 P4 118.9(2) . . ?
C01M C018 H018 119.6 . . ?
C01M C018 C01P 120.8(3) . . ?
C01P C018 H018 119.6 . . ?
Fe2 C019 H019 124.1 . . ?
C014 C019 Fe2 71.18(16) . . ?
C014 C019 H019 125.6 . . ?
C014 C019 C02I 108.9(3) . . ?
C02I C019 Fe2 70.75(16) . . ?
C02I C019 H019 125.6 . . ?
N3 C01A H01A 118.3 . . ?
N3 C01A C01H 123.4(3) . . ?
C01H C01A H01A 118.3 . . ?
N5 C01B C016 123.3(2) . . ?
N5 C01B H01B 118.3 . . ?
C016 C01B H01B 118.3 . . ?
C01J C01C H01C 119.9 . . ?
C01T C01C H01C 119.9 . . ?
C01T C01C C01J 120.2(3) . . ?
N3 C01D H01D 118.2 . . ?
N3 C01D C01Y 123.6(3) . . ?
C01Y C01D H01D 118.2 . . ?
C01K C01E H01E 119.9 . . ?
C01K C01E C01R 120.2(3) . . ?
C01R C01E H01E 119.9 . . ?
N2 C2 Ru1 176.9(2) . . ?
C014 C01G Fe2 71.46(15) . . ?
C014 C01G C01U 108.0(2) . . ?
C014 C01G C024 124.6(3) . . ?
C01U C01G Fe2 70.58(15) . . ?
C01U C01G C024 127.2(3) . . ?
C024 C01G Fe2 127.32(18) . . ?
C01A C01H H01H 119.8 . . ?
C01A C01H C02K 120.5(3) . . ?
C02K C01H H01H 119.8 . . ?
N5 C01I H01I 118.4 . . ?
N5 C01I C01W 123.2(3) . . ?
C01W C01I H01I 118.4 . . ?
N6 C01J C01C 123.4(3) . . ?
N6 C01J H01J 118.3 . . ?
C01C C01J H01J 118.3 . . ?
C01E C01K H01K 119.8 . . ?
C02D C01K C01E 120.5(3) . . ?
C02D C01K H01K 119.8 . . ?
C01T C01L H01L 119.8 . . ?
C01X C01L H01L 119.8 . . ?
C01X C01L C01T 120.3(3) . . ?
N4 C01M C018 123.4(3) . . ?
N4 C01M H01M 118.3 . . ?
C018 C01M H01M 118.3 . . ?
C023 C01N P1 119.6(2) . . ?
C02U C01N P1 121.2(2) . . ?
C02U C01N C023 119.2(3) . . ?
C01P C01O H01O 119.7 . . ?
C021 C01O H01O 119.7 . . ?
C021 C01O C01P 120.7(3) . . ?
C018 C01P C01O 116.0(3) . . ?
C018 C01P C02W 120.8(3) . . ?
C01O C01P C02W 123.2(3) . . ?
C017 C01Q H01Q 119.9 . . ?
C017 C01Q C027 120.2(3) . . ?
C027 C01Q H01Q 119.9 . . ?
C01E C01R P3 121.1(2) . . ?
C01E C01R C02A 118.8(3) . . ?
C02A C01R P3 119.8(2) . . ?
N1 C1 Ru1 177.4(2) . . ?
C01C C01T C01L 116.5(3) . . ?
C01C C01T C028 123.2(3) . . ?
C01L C01T C028 120.2(3) . . ?
C01G C01U Fe2 70.25(15) . . ?
C01G C01U C02E 126.3(3) . . ?
C02E C01U Fe2 132.7(2) . . ?
C02I C01U Fe2 71.17(15) . . ?
C02I C01U C01G 107.9(2) . . ?
C02I C01U C02E 124.9(3) . . ?
C016 C01V C01W 116.3(2) . . ?
C016 C01V C025 121.3(3) . . ?
C01W C01V C025 122.3(3) . . ?
C01I C01W C01V 120.3(3) . . ?
C01I C01W H01W 119.8 . . ?
C01V C01W H01W 119.8 . . ?
N6 C01X C01L 123.1(3) . . ?
N6 C01X H01X 118.5 . . ?
C01L C01X H01X 118.5 . . ?
C01D C01Y H01Y 119.8 . . ?
C01D C01Y C02K 120.3(3) . . ?
C02K C01Y H01Y 119.8 . . ?
C02A C01Z H01Z 119.9 . . ?
C02A C01Z C02D 120.2(3) . . ?
C02D C01Z H01Z 119.9 . . ?
C017 C020 H020 119.8 . . ?
C032 C020 C017 120.3(3) . . ?
C032 C020 H020 119.8 . . ?
N4 C021 C01O 123.0(3) . . ?
N4 C021 H021 118.5 . . ?
C01O C021 H021 118.5 . . ?
C014 C022 H02A 109.5 . . ?
C014 C022 H02B 109.5 . . ?
C014 C022 H02C 109.5 . . ?
H02A C022 H02B 109.5 . . ?
H02A C022 H02C 109.5 . . ?
H02B C022 H02C 109.5 . . ?
C01N C023 H023 119.7 . . ?
C038 C023 C01N 120.6(3) . . ?
C038 C023 H023 119.7 . . ?
C01G C024 H02D 109.5 . . ?
C01G C024 H02E 109.5 . . ?
C01G C024 H02F 109.5 . . ?
H02D C024 H02E 109.5 . . ?
H02D C024 H02F 109.5 . . ?
H02E C024 H02F 109.5 . . ?
C01V C025 H025 108.1 . . ?
C01V C025 C036 111.3(3) . . ?
C01V C025 C03M 110.9(3) . . ?
C036 C025 H025 108.1 . . ?
C036 C025 C03M 110.3(3) . . ?
C03M C025 H025 108.1 . . ?
C01Q C027 H027 120.2 . . ?
C02L C027 C01Q 119.6(3) . . ?
C02L C027 H027 120.2 . . ?
C01T C028 H028 107.9 . . ?
C01T C028 C02R 113.2(3) . . ?
C01T C028 C03O 109.1(3) . . ?
C02R C028 H028 107.9 . . ?
C02R C028 C03O 110.7(3) . . ?
C03O C028 H028 107.9 . . ?
C02B C029 P3 121.3(2) . . ?
C02B C029 C02P 119.3(3) . . ?
C02P C029 P3 119.4(2) . . ?
C01R C02A H02G 119.7 . . ?
C01Z C02A C01R 120.5(3) . . ?
C01Z C02A H02G 119.7 . . ?
C029 C02B H02H 119.9 . . ?
C029 C02B C030 120.1(3) . . ?
C030 C02B H02H 119.9 . . ?
C02H C02C H02I 120.0 . . ?
C02Z C02C H02I 120.0 . . ?
C02Z C02C C02H 119.9(3) . . ?
C01K C02D H02J 120.1 . . ?
C01Z C02D C01K 119.8(3) . . ?
C01Z C02D H02J 120.1 . . ?
C01U C02E H02K 109.5 . . ?
C01U C02E H02L 109.5 . . ?
C01U C02E H02M 109.5 . . ?
H02K C02E H02L 109.5 . . ?
H02K C02E H02M 109.5 . . ?
H02L C02E H02M 109.5 . . ?
P3 C02F H02N 110.3 . . ?
P3 C02F H02O 110.3 . . ?
H02N C02F H02O 108.6 . . ?
C02N C02F P3 106.97(19) . . ?
C02N C02F H02N 110.3 . . ?
C02N C02F H02O 110.3 . . ?
C02C C02H P4 121.8(2) . . ?
C02C C02H C02X 118.7(3) . . ?
C02X C02H P4 119.4(2) . . ?
C019 C02I Fe2 70.43(15) . . ?
C019 C02I C037 125.6(3) . . ?
C01U C02I Fe2 69.94(15) . . ?
C01U C02I C019 107.5(3) . . ?
C01U C02I C037 126.1(3) . . ?
C037 C02I Fe2 132.9(2) . . ?
C01H C02K C03N 122.7(3) . . ?
C01Y C02K C01H 116.3(3) . . ?
C01Y C02K C03N 121.0(3) . . ?
C027 C02L H02P 119.8 . . ?
C032 C02L C027 120.5(3) . . ?
C032 C02L H02P 119.8 . . ?
C02Y C02M H02Q 120.2 . . ?
C02Z C02M H02Q 120.2 . . ?
C02Z C02M C02Y 119.6(3) . . ?
P4 C02N H02R 109.5 . . ?
P4 C02N H02S 109.5 . . ?
C02F C02N P4 110.92(19) . . ?
C02F C02N H02R 109.5 . . ?
C02F C02N H02S 109.5 . . ?
H02R C02N H02S 108.0 . . ?
C029 C02P H02T 120.0 . . ?
C03B C02P C029 120.0(3) . . ?
C03B C02P H02T 120.0 . . ?
C028 C02R H02U 109.5 . . ?
C028 C02R H02V 109.5 . . ?
C028 C02R H02W 109.5 . . ?
H02U C02R H02V 109.5 . . ?
H02U C02R H02W 109.5 . . ?
H02V C02R H02W 109.5 . . ?
P1 C02S H02X 109.5 . . ?
P1 C02S H02Y 109.5 . . ?
H02X C02S H02Y 108.1 . . ?
C031 C02S P1 110.6(2) . . ?
C031 C02S H02X 109.5 . . ?
C031 C02S H02Y 109.5 . . ?
C01N C02U H02Z 120.0 . . ?
C034 C02U C01N 120.0(3) . . ?
C034 C02U H02Z 120.0 . . ?
C03F C02V P1 119.3(3) . . ?
C03G C02V P1 121.5(3) . . ?
C03G C02V C03F 119.2(3) . . ?
C01P C02W H02 108.7 . . ?
C01P C02W C03J 110.6(3) . . ?
C01P C02W C03Y 111.1(3) . . ?
C03J C02W H02 108.7 . . ?
C03J C02W C03Y 109.2(3) . . ?
C03Y C02W H02 108.7 . . ?
C02H C02X H1 119.9 . . ?
C02Y C02X C02H 120.3(3) . . ?
C02Y C02X H1 119.9 . . ?
C02M C02Y C02X 120.3(3) . . ?
C02M C02Y H2 119.9 . . ?
C02X C02Y H2 119.9 . . ?
C02C C02Z H3 119.4 . . ?
C02M C02Z C02C 121.3(3) . . ?
C02M C02Z H3 119.4 . . ?
C02B C030 H030 119.8 . . ?
C03H C030 C02B 120.3(3) . . ?
C03H C030 H030 119.8 . . ?
P2 C031 H03A 109.9 . . ?
P2 C031 H03B 109.9 . . ?
C02S C031 P2 109.1(2) . . ?
C02S C031 H03A 109.9 . . ?
C02S C031 H03B 109.9 . . ?
H03A C031 H03B 108.3 . . ?
C020 C032 H032 119.8 . . ?
C02L C032 C020 120.3(3) . . ?
C02L C032 H032 119.8 . . ?
C03I C033 Fe1 71.00(19) . . ?
C03I C033 C03S 107.9(3) . . ?
C03I C033 C044 126.9(4) . . ?
C03S C033 Fe1 71.7(2) . . ?
C03S C033 C044 123.8(4) . . ?
C044 C033 Fe1 133.3(3) . . ?
C02U C034 H034 119.8 . . ?
C03C C034 C02U 120.4(3) . . ?
C03C C034 H034 119.8 . . ?
C025 C036 H03C 109.5 . . ?
C025 C036 H03D 109.5 . . ?
C025 C036 H03E 109.5 . . ?
H03C C036 H03D 109.5 . . ?
H03C C036 H03E 109.5 . . ?
H03D C036 H03E 109.5 . . ?
C02I C037 H03F 109.5 . . ?
C02I C037 H03G 109.5 . . ?
C02I C037 H03H 109.5 . . ?
H03F C037 H03G 109.5 . . ?
H03F C037 H03H 109.5 . . ?
H03G C037 H03H 109.5 . . ?
C023 C038 H038 120.3 . . ?
C023 C038 C03C 119.5(3) . . ?
C03C C038 H038 120.3 . . ?
C03E C039 P2 120.9(3) . . ?
C03Z C039 P2 120.3(3) . . ?
C03Z C039 C03E 118.8(3) . . ?
C03D C03A P2 120.8(3) . . ?
C03D C03A C047 119.1(4) . . ?
C047 C03A P2 120.1(3) . . ?
C02P C03B H03I 120.0 . . ?
C03H C03B C02P 119.9(3) . . ?
C03H C03B H03I 120.0 . . ?
C034 C03C C038 120.3(3) . . ?
C034 C03C H03J 119.8 . . ?
C038 C03C H03J 119.8 . . ?
C03A C03D H03K 119.2 . . ?
C03A C03D C03V 121.7(4) . . ?
C03V C03D H03K 119.2 . . ?
C039 C03E H03L 119.7 . . ?
C03U C03E C039 120.7(4) . . ?
C03U C03E H03L 119.7 . . ?
C02V C03F H03M 120.2 . . ?
C03L C03F C02V 119.7(4) . . ?
C03L C03F H03M 120.2 . . ?
C02V C03G H03N 120.0 . . ?
C02V C03G C03W 120.1(4) . . ?
C03W C03G H03N 120.0 . . ?
C030 C03H C03B 120.3(3) . . ?
C030 C03H H03O 119.8 . . ?
C03B C03H H03O 119.8 . . ?
Fe1 C03I H03P 122.9 . . ?
C033 C03I Fe1 69.75(19) . . ?
C033 C03I H03P 125.7 . . ?
C03P C03I Fe1 73.3(2) . . ?
C03P C03I C033 108.7(4) . . ?
C03P C03I H03P 125.7 . . ?
C02W C03J H03Q 109.5 . . ?
C02W C03J H03R 109.5 . . ?
C02W C03J H03S 109.5 . . ?
H03Q C03J H03R 109.5 . . ?
H03Q C03J H03S 109.5 . . ?
H03R C03J H03S 109.5 . . ?
C03L C03K H03T 119.9 . . ?
C03L C03K C03W 120.2(4) . . ?
C03W C03K H03T 119.9 . . ?
C03F C03L H03U 119.8 . . ?
C03K C03L C03F 120.5(4) . . ?
C03K C03L H03U 119.8 . . ?
C025 C03M H03V 109.5 . . ?
C025 C03M H03W 109.5 . . ?
C025 C03M H03X 109.5 . . ?
H03V C03M H03W 109.5 . . ?
H03V C03M H03X 109.5 . . ?
H03W C03M H03X 109.5 . . ?
C02K C03N H03Y 108.2 . . ?
C02K C03N C03R 109.7(3) . . ?
C02K C03N C043 112.4(3) . . ?
C03R C03N H03Y 108.2 . . ?
C043 C03N H03Y 108.2 . . ?
C043 C03N C03R 110.0(3) . . ?
C028 C03O H03Z 109.5 . . ?
C028 C03O H 109.5 . . ?
C028 C03O HA 109.5 . . ?
H03Z C03O H 109.5 . . ?
H03Z C03O HA 109.5 . . ?
H C03O HA 109.5 . . ?
C03I C03P Fe1 68.69(19) . . ?
C03I C03P C03Q 107.6(3) . . ?
C03I C03P C03X 126.3(4) . . ?
C03Q C03P Fe1 69.82(19) . . ?
C03Q C03P C03X 125.8(3) . . ?
C03X C03P Fe1 131.1(3) . . ?
C03P C03Q Fe1 71.9(2) . . ?
C03P C03Q C040 124.8(4) . . ?
C03S C03Q Fe1 70.1(2) . . ?
C03S C03Q C03P 108.5(3) . . ?
C03S C03Q C040 126.5(4) . . ?
C040 C03Q Fe1 127.8(2) . . ?
C03N C03R H03 109.5 . . ?
C03N C03R HB 109.5 . . ?
C03N C03R HC 109.5 . . ?
H03 C03R HB 109.5 . . ?
H03 C03R HC 109.5 . . ?
HB C03R HC 109.5 . . ?
C033 C03S Fe1 69.2(2) . . ?
C033 C03S C045 126.2(4) . . ?
C03Q C03S Fe1 71.3(2) . . ?
C03Q C03S C033 107.2(3) . . ?
C03Q C03S C045 125.7(4) . . ?
C045 C03S Fe1 132.8(3) . . ?
C03E C03U H4 120.1 . . ?
C042 C03U C03E 119.9(4) . . ?
C042 C03U H4 120.1 . . ?
C03D C03V H5 120.5 . . ?
C046 C03V C03D 119.0(4) . . ?
C046 C03V H5 120.5 . . ?
C03G C03W H6 119.8 . . ?
C03K C03W C03G 120.3(4) . . ?
C03K C03W H6 119.8 . . ?
C03P C03X H7 109.5 . . ?
C03P C03X HD 109.5 . . ?
C03P C03X HE 109.5 . . ?
H7 C03X HD 109.5 . . ?
H7 C03X HE 109.5 . . ?
HD C03X HE 109.5 . . ?
C02W C03Y H8 109.5 . . ?
C02W C03Y HF 109.5 . . ?
C02W C03Y HG 109.5 . . ?
H8 C03Y HF 109.5 . . ?
H8 C03Y HG 109.5 . . ?
HF C03Y HG 109.5 . . ?
C039 C03Z H9 120.2 . . ?
C039 C03Z C049 119.6(4) . . ?
C049 C03Z H9 120.2 . . ?
C03Q C040 H04A 109.5 . . ?
C03Q C040 H04B 109.5 . . ?
C03Q C040 H04C 109.5 . . ?
H04A C040 H04B 109.5 . . ?
H04A C040 H04C 109.5 . . ?
H04B C040 H04C 109.5 . . ?
C03U C042 H042 120.0 . . ?
C049 C042 C03U 120.0(4) . . ?
C049 C042 H042 120.0 . . ?
C03N C043 H04D 109.5 . . ?
C03N C043 H04E 109.5 . . ?
C03N C043 H04F 109.5 . . ?
H04D C043 H04E 109.5 . . ?
H04D C043 H04F 109.5 . . ?
H04E C043 H04F 109.5 . . ?
C033 C044 H04G 109.5 . . ?
C033 C044 H04H 109.5 . . ?
C033 C044 H04I 109.5 . . ?
H04G C044 H04H 109.5 . . ?
H04G C044 H04I 109.5 . . ?
H04H C044 H04I 109.5 . . ?
C03S C045 H04J 109.5 . . ?
C03S C045 H04K 109.5 . . ?
C03S C045 H04L 109.5 . . ?
H04J C045 H04K 109.5 . . ?
H04J C045 H04L 109.5 . . ?
H04K C045 H04L 109.5 . . ?
C03V C046 H046 119.9 . . ?
C03V C046 C04A 120.3(4) . . ?
C04A C046 H046 119.9 . . ?
C03A C047 C04A 119.4(5) . . ?
C03Z C049 H049 119.5 . . ?
C042 C049 C03Z 121.0(4) . . ?
C042 C049 H049 119.5 . . ?
C046 C04A C047 120.5(4) . . ?

loop_
_geom_bond_atom_site_label_1
_geom_bond_atom_site_label_2
_geom_bond_distance
_geom_bond_site_symmetry_2
_geom_bond_publ_flag
Ru1 N3 2.125(2) . ?
Ru1 N5 2.103(2) . ?
Ru1 N4 2.114(2) . ?
Ru1 N6 2.099(2) . ?
Ru1 C2 2.047(3) . ?
Ru1 C1 2.025(3) . ?
Fe2 P4 2.2759(8) . ?
Fe2 P3 2.2784(8) . ?
Fe2 N2 1.936(2) . ?
Fe2 C014 2.155(3) . ?
Fe2 C019 2.147(3) . ?
Fe2 C01G 2.130(3) . ?
Fe2 C01U 2.135(3) . ?
Fe2 C02I 2.151(3) . ?
Fe1 P1 2.2941(9) . ?
Fe1 P2 2.2928(10) . ?
Fe1 N1 1.932(3) . ?
Fe1 C033 2.110(3) . ?
Fe1 C03I 2.126(3) . ?
Fe1 C03P 2.186(3) . ?
Fe1 C03Q 2.159(3) . ?
Fe1 C03S 2.143(4) . ?
P4 C017 1.816(3) . ?
P4 C02H 1.822(3) . ?
P4 C02N 1.869(3) . ?
P3 C01R 1.809(3) . ?
P3 C029 1.817(3) . ?
P3 C02F 1.826(3) . ?
P1 C01N 1.822(3) . ?
P1 C02S 1.858(3) . ?
P1 C02V 1.827(3) . ?
P2 C031 1.826(3) . ?
P2 C039 1.818(3) . ?
P2 C03A 1.812(4) . ?
P008 F00F 1.599(2) . ?
P008 F00K 1.595(2) . ?
P008 F00L 1.605(2) . ?
P008 F00O 1.597(2) . ?
P008 F00S 1.587(2) . ?
P008 F00Y 1.576(3) . ?
P009 F00H 1.603(2) . ?
P009 F00J 1.588(3) . ?
P009 F00P 1.610(2) . ?
P009 F00W 1.588(3) . ?
P009 F00X 1.599(3) . ?
P009 F011 1.593(3) . ?
P6 F010 1.611(3) . ?
P6 F012 1.566(3) . ?
P6 F015 1.596(3) . ?
P6 F026 1.536(3) . ?
P6 F02G 1.568(3) . ?
P6 F035 1.556(3) . ?
P5 F00T 1.578(3) . ?
P5 F00Z 1.545(3) . ?
P5 F013 1.604(3) . ?
P5 F02J 1.563(3) . ?
P5 F02O 1.619(4) . ?
P5 F02Q 1.544(3) . ?
N3 C01A 1.348(4) . ?
N3 C01D 1.356(3) . ?
N2 C2 1.170(4) . ?
N5 C01B 1.342(4) . ?
N5 C01I 1.348(3) . ?
N4 C01M 1.351(4) . ?
N4 C021 1.347(3) . ?
N6 C01J 1.343(3) . ?
N6 C01X 1.352(4) . ?
N1 C1 1.168(4) . ?
C014 C019 1.411(4) . ?
C014 C01G 1.430(4) . ?
C014 C022 1.489(4) . ?
C016 H016 0.9500 . ?
C016 C01B 1.382(4) . ?
C016 C01V 1.387(4) . ?
C017 C01Q 1.392(4) . ?
C017 C020 1.401(4) . ?
C018 H018 0.9500 . ?
C018 C01M 1.377(4) . ?
C018 C01P 1.384(4) . ?
C019 H019 0.9500 . ?
C019 C02I 1.428(4) . ?
C01A H01A 0.9500 . ?
C01A C01H 1.383(4) . ?
C01B H01B 0.9500 . ?
C01C H01C 0.9500 . ?
C01C C01J 1.383(4) . ?
C01C C01T 1.379(4) . ?
C01D H01D 0.9500 . ?
C01D C01Y 1.382(4) . ?
C01E H01E 0.9500 . ?
C01E C01K 1.386(4) . ?
C01E C01R 1.391(4) . ?
C01G C01U 1.430(4) . ?
C01G C024 1.487(4) . ?
C01H H01H 0.9500 . ?
C01H C02K 1.392(4) . ?
C01I H01I 0.9500 . ?
C01I C01W 1.380(4) . ?
C01J H01J 0.9500 . ?
C01K H01K 0.9500 . ?
C01K C02D 1.385(5) . ?
C01L H01L 0.9500 . ?
C01L C01T 1.401(4) . ?
C01L C01X 1.372(4) . ?
C01M H01M 0.9500 . ?
C01N C023 1.393(4) . ?
C01N C02U 1.392(4) . ?
C01O H01O 0.9500 . ?
C01O C01P 1.388(4) . ?
C01O C021 1.385(4) . ?
C01P C02W 1.509(4) . ?
C01Q H01Q 0.9500 . ?
C01Q C027 1.395(4) . ?
C01R C02A 1.403(4) . ?
C01T C028 1.516(4) . ?
C01U C02E 1.498(4) . ?
C01U C02I 1.427(4) . ?
C01V C01W 1.390(4) . ?
C01V C025 1.505(4) . ?
C01W H01W 0.9500 . ?
C01X H01X 0.9500 . ?
C01Y H01Y 0.9500 . ?
C01Y C02K 1.383(4) . ?
C01Z H01Z 0.9500 . ?
C01Z C02A 1.379(4) . ?
C01Z C02D 1.381(4) . ?
C020 H020 0.9500 . ?
C020 C032 1.385(4) . ?
C021 H021 0.9500 . ?
C022 H02A 0.9800 . ?
C022 H02B 0.9800 . ?
C022 H02C 0.9800 . ?
C023 H023 0.9500 . ?
C023 C038 1.377(5) . ?
C024 H02D 0.9800 . ?
C024 H02E 0.9800 . ?
C024 H02F 0.9800 . ?
C025 H025 1.0000 . ?
C025 C036 1.529(4) . ?
C025 C03M 1.532(5) . ?
C027 H027 0.9500 . ?
C027 C02L 1.392(5) . ?
C028 H028 1.0000 . ?
C028 C02R 1.520(4) . ?
C028 C03O 1.541(5) . ?
C029 C02B 1.388(4) . ?
C029 C02P 1.399(4) . ?
C02A H02G 0.9500 . ?
C02B H02H 0.9500 . ?
C02B C030 1.391(5) . ?
C02C H02I 0.9500 . ?
C02C C02H 1.398(4) . ?
C02C C02Z 1.386(4) . ?
C02D H02J 0.9500 . ?
C02E H02K 0.9800 . ?
C02E H02L 0.9800 . ?
C02E H02M 0.9800 . ?
C02F H02N 0.9900 . ?
C02F H02O 0.9900 . ?
C02F C02N 1.536(4) . ?
C02H C02X 1.405(4) . ?
C02I C037 1.498(4) . ?
C02K C03N 1.516(4) . ?
C02L H02P 0.9500 . ?
C02L C032 1.370(5) . ?
C02M H02Q 0.9500 . ?
C02M C02Y 1.386(5) . ?
C02M C02Z 1.370(5) . ?
C02N H02R 0.9900 . ?
C02N H02S 0.9900 . ?
C02P H02T 0.9500 . ?
C02P C03B 1.393(5) . ?
C02R H02U 0.9800 . ?
C02R H02V 0.9800 . ?
C02R H02W 0.9800 . ?
C02S H02X 0.9900 . ?
C02S H02Y 0.9900 . ?
C02S C031 1.514(5) . ?
C02U H02Z 0.9500 . ?
C02U C034 1.379(5) . ?
C02V C03F 1.416(5) . ?
C02V C03G 1.386(5) . ?
C02W H02 1.0000 . ?
C02W C03J 1.520(5) . ?
C02W C03Y 1.543(6) . ?
C02X H1 0.9500 . ?
C02X C02Y 1.388(5) . ?
C02Y H2 0.9500 . ?
C02Z H3 0.9500 . ?
C030 H030 0.9500 . ?
C030 C03H 1.375(5) . ?
C031 H03A 0.9900 . ?
C031 H03B 0.9900 . ?
C032 H032 0.9500 . ?
C033 C03I 1.423(5) . ?
C033 C03S 1.424(6) . ?
C033 C044 1.501(5) . ?
C034 H034 0.9500 . ?
C034 C03C 1.376(5) . ?
C036 H03C 0.9800 . ?
C036 H03D 0.9800 . ?
C036 H03E 0.9800 . ?
C037 H03F 0.9800 . ?
C037 H03G 0.9800 . ?
C037 H03H 0.9800 . ?
C038 H038 0.9500 . ?
C038 C03C 1.388(5) . ?
C039 C03E 1.399(5) . ?
C039 C03Z 1.386(5) . ?
C03A C03D 1.385(5) . ?
C03A C047 1.388(5) . ?
C03B H03I 0.9500 . ?
C03B C03H 1.382(6) . ?
C03C H03J 0.9500 . ?
C03D H03K 0.9500 . ?
C03D C03V 1.394(5) . ?
C03E H03L 0.9500 . ?
C03E C03U 1.380(5) . ?
C03F H03M 0.9500 . ?
C03F C03L 1.384(5) . ?
C03G H03N 0.9500 . ?
C03G C03W 1.389(5) . ?
C03H H03O 0.9500 . ?
C03I H03P 0.9500 . ?
C03I C03P 1.405(5) . ?
C03J H03Q 0.9800 . ?
C03J H03R 0.9800 . ?
C03J H03S 0.9800 . ?
C03K H03T 0.9500 . ?
C03K C03L 1.375(6) . ?
C03K C03W 1.385(6) . ?
C03L H03U 0.9500 . ?
C03M H03V 0.9800 . ?
C03M H03W 0.9800 . ?
C03M H03X 0.9800 . ?
C03N H03Y 1.0000 . ?
C03N C03R 1.529(5) . ?
C03N C043 1.525(6) . ?
C03O H03Z 0.9800 . ?
C03O H 0.9800 . ?
C03O HA 0.9800 . ?
C03P C03Q 1.423(6) . ?
C03P C03X 1.491(5) . ?
C03Q C03S 1.423(5) . ?
C03Q C040 1.496(5) . ?
C03R H03 0.9800 . ?
C03R HB 0.9800 . ?
C03R HC 0.9800 . ?
C03S C045 1.496(6) . ?
C03U H4 0.9500 . ?
C03U C042 1.373(7) . ?
C03V H5 0.9500 . ?
C03V C046 1.369(6) . ?
C03W H6 0.9500 . ?
C03X H7 0.9800 . ?
C03X HD 0.9800 . ?
C03X HE 0.9800 . ?
C03Y H8 0.9800 . ?
C03Y HF 0.9800 . ?
C03Y HG 0.9800 . ?
C03Z H9 0.9500 . ?
C03Z C049 1.387(6) . ?
C040 H04A 0.9800 . ?
C040 H04B 0.9800 . ?
C040 H04C 0.9800 . ?
C042 H042 0.9500 . ?
C042 C049 1.368(7) . ?
C043 H04D 0.9800 . ?
C043 H04E 0.9800 . ?
C043 H04F 0.9800 . ?
C044 H04G 0.9800 . ?
C044 H04H 0.9800 . ?
C044 H04I 0.9800 . ?
C045 H04J 0.9800 . ?
C045 H04K 0.9800 . ?
C045 H04L 0.9800 . ?
C046 H046 0.9500 . ?
C046 C04A 1.390(8) . ?
C047 C04A 1.397(7) . ?
C049 H049 0.9500 . ?

loop_
_geom_torsion_atom_site_label_1
_geom_torsion_atom_site_label_2
_geom_torsion_atom_site_label_3
_geom_torsion_atom_site_label_4
_geom_torsion
_geom_torsion_site_symmetry_1
_geom_torsion_site_symmetry_2
_geom_torsion_site_symmetry_3
_geom_torsion_site_symmetry_4
_geom_torsion_publ_flag
Ru1 N3 C01A C01H -168.9(2) . . . . ?
Ru1 N3 C01D C01Y 168.3(2) . . . . ?
Ru1 N5 C01B C016 -177.8(2) . . . . ?
Ru1 N5 C01I C01W 177.3(2) . . . . ?
Ru1 N4 C01M C018 -175.9(2) . . . . ?
Ru1 N4 C021 C01O 174.2(2) . . . . ?
Ru1 N6 C01J C01C 176.0(2) . . . . ?
Ru1 N6 C01X C01L -175.9(2) . . . . ?
Fe2 P4 C017 C01Q -11.1(3) . . . . ?
Fe2 P4 C017 C020 168.7(2) . . . . ?
Fe2 P4 C02H C02C -76.5(3) . . . . ?
Fe2 P4 C02H C02X 98.4(2) . . . . ?
Fe2 P4 C02N C02F -4.1(2) . . . . ?
Fe2 P3 C01R C01E 108.9(2) . . . . ?
Fe2 P3 C01R C02A -65.0(2) . . . . ?
Fe2 P3 C029 C02B -41.4(3) . . . . ?
Fe2 P3 C029 C02P 137.8(2) . . . . ?
Fe2 P3 C02F C02N -58.84(19) . . . . ?
Fe2 C014 C019 C02I -61.02(19) . . . . ?
Fe2 C014 C01G C01U 61.45(17) . . . . ?
Fe2 C014 C01G C024 -123.1(3) . . . . ?
Fe2 C019 C02I C01U -60.42(18) . . . . ?
Fe2 C019 C02I C037 129.3(3) . . . . ?
Fe2 C01G C01U C02E -129.1(3) . . . . ?
Fe2 C01G C01U C02I 61.58(18) . . . . ?
Fe2 C01U C02I C019 60.73(18) . . . . ?
Fe2 C01U C02I C037 -129.0(3) . . . . ?
Fe1 P1 C01N C023 170.4(2) . . . . ?
Fe1 P1 C01N C02U -8.8(3) . . . . ?
Fe1 P1 C02S C031 -5.5(2) . . . . ?
Fe1 P1 C02V C03F -76.0(3) . . . . ?
Fe1 P1 C02V C03G 103.3(3) . . . . ?
Fe1 P2 C031 C02S -57.4(2) . . . . ?
Fe1 P2 C039 C03E 131.5(3) . . . . ?
Fe1 P2 C039 C03Z -50.2(4) . . . . ?
Fe1 P2 C03A C03D -12.3(4) . . . . ?
Fe1 P2 C03A C047 166.8(4) . . . . ?
Fe1 C033 C03I C03P 63.4(2) . . . . ?
Fe1 C033 C03S C03Q -61.5(2) . . . . ?
Fe1 C033 C03S C045 128.5(4) . . . . ?
Fe1 C03I C03P C03Q 59.2(2) . . . . ?
Fe1 C03I C03P C03X -126.0(4) . . . . ?
Fe1 C03P C03Q C03S 60.9(2) . . . . ?
Fe1 C03P C03Q C040 -124.0(3) . . . . ?
Fe1 C03Q C03S C033 60.1(2) . . . . ?
Fe1 C03Q C03S C045 -129.8(4) . . . . ?
P4 C017 C01Q C027 179.5(2) . . . . ?
P4 C017 C020 C032 -178.2(2) . . . . ?
P4 C02H C02X C02Y -175.8(2) . . . . ?
P3 C01R C02A C01Z 174.7(2) . . . . ?
P3 C029 C02B C030 179.4(3) . . . . ?
P3 C029 C02P C03B -179.1(3) . . . . ?
P3 C02F C02N P4 39.8(2) . . . . ?
P1 C01N C023 C038 -177.7(3) . . . . ?
P1 C01N C02U C034 179.2(3) . . . . ?
P1 C02S C031 P2 40.2(3) . . . . ?
P1 C02V C03F C03L -179.1(3) . . . . ?
P1 C02V C03G C03W -179.9(3) . . . . ?
P2 C039 C03E C03U 179.6(3) . . . . ?
P2 C039 C03Z C049 179.3(4) . . . . ?
P2 C03A C03D C03V 177.4(3) . . . . ?
P2 C03A C047 C04A -177.8(4) . . . . ?
N3 C01A C01H C02K 0.4(5) . . . . ?
N3 C01D C01Y C02K 0.7(5) . . . . ?
N5 C01I C01W C01V 0.2(5) . . . . ?
C014 C019 C02I Fe2 61.29(19) . . . . ?
C014 C019 C02I C01U 0.9(3) . . . . ?
C014 C019 C02I C037 -169.4(3) . . . . ?
C014 C01G C01U Fe2 -62.01(17) . . . . ?
C014 C01G C01U C02E 168.9(3) . . . . ?
C014 C01G C01U C02I -0.4(3) . . . . ?
C016 C01V C01W C01I 1.1(4) . . . . ?
C016 C01V C025 C036 -127.3(3) . . . . ?
C016 C01V C025 C03M 109.5(3) . . . . ?
C017 P4 C02H C02C 154.6(2) . . . . ?
C017 P4 C02H C02X -30.5(3) . . . . ?
C017 P4 C02N C02F 118.5(2) . . . . ?
C017 C01Q C027 C02L -1.1(4) . . . . ?
C017 C020 C032 C02L -1.7(5) . . . . ?
C018 C01P C02W C03J -64.4(4) . . . . ?
C018 C01P C02W C03Y 56.9(4) . . . . ?
C019 C014 C01G Fe2 -60.48(18) . . . . ?
C019 C014 C01G C01U 1.0(3) . . . . ?
C019 C014 C01G C024 176.5(2) . . . . ?
C01A N3 C01D C01Y -5.1(4) . . . . ?
C01A C01H C02K C01Y -4.8(5) . . . . ?
C01A C01H C02K C03N 172.3(3) . . . . ?
C01B N5 C01I C01W -0.9(4) . . . . ?
C01B C016 C01V C01W -1.7(4) . . . . ?
C01B C016 C01V C025 179.8(3) . . . . ?
C01C C01T C028 C02R 14.8(4) . . . . ?
C01C C01T C028 C03O -108.9(3) . . . . ?
C01D N3 C01A C01H 4.5(4) . . . . ?
C01D C01Y C02K C01H 4.2(5) . . . . ?
C01D C01Y C02K C03N -172.9(3) . . . . ?
C01E C01K C02D C01Z 0.6(5) . . . . ?
C01E C01R C02A C01Z 0.7(4) . . . . ?
C01G C014 C019 Fe2 59.88(18) . . . . ?
C01G C014 C019 C02I -1.1(3) . . . . ?
C01G C01U C02I Fe2 -60.99(17) . . . . ?
C01G C01U C02I C019 -0.3(3) . . . . ?
C01G C01U C02I C037 170.0(3) . . . . ?
C01H C02K C03N C03R -112.9(4) . . . . ?
C01H C02K C03N C043 124.4(4) . . . . ?
C01I N5 C01B C016 0.3(4) . . . . ?
C01J N6 C01X C01L -0.4(4) . . . . ?
C01J C01C C01T C01L -0.4(4) . . . . ?
C01J C01C C01T C028 177.7(3) . . . . ?
C01K C01E C01R P3 -173.4(2) . . . . ?
C01K C01E C01R C02A 0.5(4) . . . . ?
C01L C01T C028 C02R -167.1(3) . . . . ?
C01L C01T C028 C03O 69.1(4) . . . . ?
C01M N4 C021 C01O -3.3(4) . . . . ?
C01M C018 C01P C01O -2.8(4) . . . . ?
C01M C018 C01P C02W 177.3(3) . . . . ?
C01N P1 C02S C031 118.3(2) . . . . ?
C01N P1 C02V C03F 153.0(2) . . . . ?
C01N P1 C02V C03G -27.6(3) . . . . ?
C01N C023 C038 C03C -1.6(5) . . . . ?
C01N C02U C034 C03C -1.3(5) . . . . ?
C01O C01P C02W C03J 115.7(3) . . . . ?
C01O C01P C02W C03Y -122.9(4) . . . . ?
C01P C018 C01M N4 1.4(5) . . . . ?
C01P C01O C021 N4 1.8(5) . . . . ?
C01Q C017 C020 C032 1.7(4) . . . . ?
C01Q C027 C02L C032 1.1(5) . . . . ?
C01R P3 C029 C02B 88.5(3) . . . . ?
C01R P3 C029 C02P -92.2(3) . . . . ?
C01R P3 C02F C02N -177.13(19) . . . . ?
C01R C01E C01K C02D -1.2(5) . . . . ?
C01T C01C C01J N6 0.0(4) . . . . ?
C01T C01L C01X N6 -0.1(5) . . . . ?
C01V C016 C01B N5 1.0(5) . . . . ?
C01W C01V C025 C036 54.2(4) . . . . ?
C01W C01V C025 C03M -69.0(4) . . . . ?
C01X N6 C01J C01C 0.5(4) . . . . ?
C01X C01L C01T C01C 0.5(4) . . . . ?
C01X C01L C01T C028 -177.7(3) . . . . ?
C01Y C02K C03N C03R 64.0(4) . . . . ?
C01Y C02K C03N C043 -58.7(5) . . . . ?
C020 C017 C01Q C027 -0.3(4) . . . . ?
C021 N4 C01M C018 1.7(4) . . . . ?
C021 C01O C01P C018 1.3(4) . . . . ?
C021 C01O C01P C02W -178.9(3) . . . . ?
C022 C014 C019 Fe2 -122.0(3) . . . . ?
C022 C014 C019 C02I 177.0(3) . . . . ?
C022 C014 C01G Fe2 121.3(3) . . . . ?
C022 C014 C01G C01U -177.2(2) . . . . ?
C022 C014 C01G C024 -1.7(4) . . . . ?
C023 C01N C02U C034 0.0(5) . . . . ?
C023 C038 C03C C034 0.3(5) . . . . ?
C024 C01G C01U Fe2 122.6(3) . . . . ?
C024 C01G C01U C02E -6.4(4) . . . . ?
C024 C01G C01U C02I -175.8(2) . . . . ?
C025 C01V C01W C01I 179.7(3) . . . . ?
C027 C02L C032 C020 0.3(5) . . . . ?
C029 P3 C01R C01E -27.6(3) . . . . ?
C029 P3 C01R C02A 158.6(2) . . . . ?
C029 P3 C02F C02N 70.2(2) . . . . ?
C029 C02B C030 C03H -0.4(5) . . . . ?
C029 C02P C03B C03H -0.3(6) . . . . ?
C02A C01Z C02D C01K 0.6(5) . . . . ?
C02B C029 C02P C03B 0.2(5) . . . . ?
C02B C030 C03H C03B 0.2(6) . . . . ?
C02C C02H C02X C02Y -0.7(4) . . . . ?
C02D C01Z C02A C01R -1.3(4) . . . . ?
C02E C01U C02I Fe2 129.5(3) . . . . ?
C02E C01U C02I C019 -169.8(3) . . . . ?
C02E C01U C02I C037 0.4(4) . . . . ?
C02F P3 C01R C01E -139.0(2) . . . . ?
C02F P3 C01R C02A 47.2(3) . . . . ?
C02F P3 C029 C02B -156.1(3) . . . . ?
C02F P3 C029 C02P 23.2(3) . . . . ?
C02H P4 C017 C01Q 121.4(2) . . . . ?
C02H P4 C017 C020 -58.8(2) . . . . ?
C02H P4 C02N C02F -134.2(2) . . . . ?
C02H C02C C02Z C02M 0.4(5) . . . . ?
C02H C02X C02Y C02M 0.9(5) . . . . ?
C02N P4 C017 C01Q -129.0(2) . . . . ?
C02N P4 C017 C020 50.8(3) . . . . ?
C02N P4 C02H C02C 45.6(3) . . . . ?
C02N P4 C02H C02X -139.5(2) . . . . ?
C02P C029 C02B C030 0.2(5) . . . . ?
C02P C03B C03H C030 0.1(6) . . . . ?
C02S P1 C01N C023 51.6(3) . . . . ?
C02S P1 C01N C02U -127.5(3) . . . . ?
C02S P1 C02V C03F 45.1(3) . . . . ?
C02S P1 C02V C03G -135.5(3) . . . . ?
C02U C01N C023 C038 1.5(5) . . . . ?
C02U C034 C03C C038 1.1(6) . . . . ?
C02V P1 C01N C023 -55.7(3) . . . . ?
C02V P1 C01N C02U 125.1(3) . . . . ?
C02V P1 C02S C031 -134.8(2) . . . . ?
C02V C03F C03L C03K -2.2(5) . . . . ?
C02V C03G C03W C03K 0.3(6) . . . . ?
C02Y C02M C02Z C02C -0.2(5) . . . . ?
C02Z C02C C02H P4 175.0(2) . . . . ?
C02Z C02C C02H C02X 0.1(4) . . . . ?
C02Z C02M C02Y C02X -0.5(5) . . . . ?
C031 P2 C039 C03E 17.5(4) . . . . ?
C031 P2 C039 C03Z -164.2(4) . . . . ?
C031 P2 C03A C03D 101.6(3) . . . . ?
C031 P2 C03A C047 -79.3(4) . . . . ?
C033 C03I C03P Fe1 -61.1(2) . . . . ?
C033 C03I C03P C03Q -2.0(4) . . . . ?
C033 C03I C03P C03X 172.8(3) . . . . ?
C039 P2 C031 C02S 71.0(2) . . . . ?
C039 P2 C03A C03D -149.1(3) . . . . ?
C039 P2 C03A C047 30.0(4) . . . . ?
C039 C03E C03U C042 0.3(7) . . . . ?
C039 C03Z C049 C042 1.8(9) . . . . ?
C03A P2 C031 C02S 179.4(2) . . . . ?
C03A P2 C039 C03E -95.3(3) . . . . ?
C03A P2 C039 C03Z 83.0(4) . . . . ?
C03A C03D C03V C046 -0.4(6) . . . . ?
C03A C047 C04A C046 1.2(9) . . . . ?
C03D C03A C047 C04A 1.4(8) . . . . ?
C03D C03V C046 C04A 3.0(7) . . . . ?
C03E C039 C03Z C049 -2.3(7) . . . . ?
C03E C03U C042 C049 -0.9(9) . . . . ?
C03F C02V C03G C03W -0.6(5) . . . . ?
C03G C02V C03F C03L 1.6(5) . . . . ?
C03I C033 C03S Fe1 62.2(2) . . . . ?
C03I C033 C03S C03Q 0.7(4) . . . . ?
C03I C033 C03S C045 -169.4(3) . . . . ?
C03I C03P C03Q Fe1 -58.5(2) . . . . ?
C03I C03P C03Q C03S 2.4(4) . . . . ?
C03I C03P C03Q C040 177.6(3) . . . . ?
C03L C03K C03W C03G -0.9(6) . . . . ?
C03P C03Q C03S Fe1 -62.0(2) . . . . ?
C03P C03Q C03S C033 -1.9(4) . . . . ?
C03P C03Q C03S C045 168.2(3) . . . . ?
C03S C033 C03I Fe1 -62.6(2) . . . . ?
C03S C033 C03I C03P 0.8(4) . . . . ?
C03U C042 C049 C03Z -0.1(10) . . . . ?
C03V C046 C04A C047 -3.4(9) . . . . ?
C03W C03K C03L C03F 1.9(6) . . . . ?
C03X C03P C03Q Fe1 126.7(3) . . . . ?
C03X C03P C03Q C03S -172.4(3) . . . . ?
C03X C03P C03Q C040 2.7(5) . . . . ?
C03Z C039 C03E C03U 1.3(6) . . . . ?
C040 C03Q C03S Fe1 122.9(3) . . . . ?
C040 C03Q C03S C033 -176.9(3) . . . . ?
C040 C03Q C03S C045 -6.8(5) . . . . ?
C044 C033 C03I Fe1 130.4(4) . . . . ?
C044 C033 C03I C03P -166.1(3) . . . . ?
C044 C033 C03S Fe1 -130.4(3) . . . . ?
C044 C033 C03S C03Q 168.1(3) . . . . ?
C044 C033 C03S C045 -1.9(5) . . . . ?
C047 C03A C03D C03V -1.8(6) . . . . ?

loop_
_platon_squeeze_void_nr
_platon_squeeze_void_average_x
_platon_squeeze_void_average_y
_platon_squeeze_void_average_z
_platon_squeeze_void_volume
_platon_squeeze_void_count_electrons
_platon_squeeze_void_content
1 0.000 0.001 0.000 708 203 ' '
2 0.500 1.000 0.500 389 151 ' '
